data_4068241
loop_
_publ_author_name
'Wu, Jianguo'
'Faller, John W.'
'Hazari, Nilay'
'Schmeier, Timothy J.'

_publ_section_title
;
 Stoichiometric and Catalytic Reactions of Thermally Stable Nickel(0) NHC
 Complexes
;
_journal_issue 3
_journal_name_full Organometallics
_journal_page_first 806
_journal_paper_doi 10.1021/om300045t
_journal_volume 31
_journal_year 2012
_chemical_formula_sum 'C27 H34 N2 Ni'
_chemical_formula_weight 445.28
_space_group_IT_number 14
_symmetry_cell_setting monoclinic
_symmetry_Int_Tables_number 14
_symmetry_space_group_name_Hall '-P 2ybc'
_symmetry_space_group_name_H-M 'P 1 21/c 1'
_atom_sites_solution_hydrogens geom
_atom_sites_solution_primary direct
_atom_sites_solution_secondary difmap
_cell_angle_alpha 90.0000
_cell_angle_beta 90.869(6)
_cell_angle_gamma 90.0000
_cell_formula_units_Z 8
_cell_length_a 16.7100(17)
_cell_length_b 17.2639(14)
_cell_length_c 16.7365(14)
_cell_measurement_reflns_used 6049
_cell_measurement_temperature 93
_cell_measurement_theta_max 63.65
_cell_measurement_theta_min 2.56
_cell_volume 4827.6(7)
_computing_cell_refinement 'CrystalClear-SM Expert 2.0 r5'
_computing_data_collection 'CrystalClear-SM Expert 2.0 r5 (Rigaku, 2010)'
_computing_data_reduction 'CrystalClear-SM Expert 2.0 r5'
_computing_molecular_graphics 'CrystalStructure 4.0'
_computing_publication_material 'CrystalStructure 4.0 (Rigaku, 2010)'
_computing_structure_refinement 'SHELXL97 (Sheldrick, 1997)'
_computing_structure_solution 'SIR2004 (Burla, et al., 2005)'
_diffrn_ambient_temperature 93
_diffrn_detector_area_resol_mean 10.000
_diffrn_measured_fraction_theta_full 0.993
_diffrn_measured_fraction_theta_max 0.993
_diffrn_measurement_device_type 'Rigaku R-AXIS RAPID imaging plate'
_diffrn_measurement_method \w
_diffrn_radiation_type 'Cu K\a'
_diffrn_radiation_wavelength 1.54187
_diffrn_reflns_av_R_equivalents 0.0735
_diffrn_reflns_limit_h_max 16
_diffrn_reflns_limit_h_min -19
_diffrn_reflns_limit_k_max 20
_diffrn_reflns_limit_k_min -18
_diffrn_reflns_limit_l_max 19
_diffrn_reflns_limit_l_min -19
_diffrn_reflns_number 40859
_diffrn_reflns_theta_full 63.67
_diffrn_reflns_theta_max 63.67
_diffrn_standards_number 0
_exptl_absorpt_coefficient_mu 1.252
_exptl_absorpt_correction_T_max 0.779
_exptl_absorpt_correction_T_min 0.641
_exptl_absorpt_correction_type multi-scan
_exptl_absorpt_process_details
;
    Higashi, T. (1995). Program for Absorption Correction.
    Rigaku Corporation, Tokyo, Japan.
;
_exptl_crystal_colour Yellow
_exptl_crystal_density_diffrn 1.225
_exptl_crystal_density_method 'not measured'
_exptl_crystal_description Chip
_exptl_crystal_F_000 1904.00
_exptl_crystal_size_max 0.20
_exptl_crystal_size_mid 0.20
_exptl_crystal_size_min 0.20
_refine_diff_density_max 0.500
_refine_diff_density_min -1.170
_refine_ls_extinction_method none
_refine_ls_goodness_of_fit_ref 1.145
_refine_ls_hydrogen_treatment mixed
_refine_ls_number_parameters 733
_refine_ls_number_reflns 7885
_refine_ls_number_restraints 0
_refine_ls_R_factor_gt 0.0634
_refine_ls_shift/su_max 0.035
_refine_ls_structure_factor_coef Fsqd
_refine_ls_weighting_details 'w = 1/[\s^2^(Fo^2^)+(0.0973P)^2^+0.0000P] where P=(Fo^2^+2Fc^2^)/3'
_refine_ls_weighting_scheme calc
_refine_ls_wR_factor_ref 0.1980
_reflns_number_gt 5076
_reflns_number_total 8180
_reflns_threshold_expression F^2^>2.0\s(F^2^)
_cod_data_source_file om300045t_si_002.cif
_cod_data_source_block '_Compound3'
_cod_original_cell_volume 4827.6(8)
_cod_original_formula_sum 'Ni2 N4 C54 H68'
_cod_database_code 4068241

loop_
_symmetry_equiv_pos_site_id
_symmetry_equiv_pos_as_xyz
1 +X,+Y,+Z
2 -X,1/2+Y,1/2-Z
3 -X,-Y,-Z
4 +X,1/2-Y,1/2+Z

loop_
_atom_site_label
_atom_site_type_symbol
_atom_site_fract_x
_atom_site_fract_y
_atom_site_fract_z
_atom_site_U_iso_or_equiv
_atom_site_adp_type
_atom_site_occupancy
_atom_site_symmetry_multiplicity
_atom_site_calc_flag
_atom_site_refinement_flags
Ni(1) Ni 0.58610(4) 0.24722(3) 0.71836(3) 0.0322(2) Uani 1.00 4 d .
Ni(2) Ni 0.91396(4) 0.74374(3) 0.79101(3) 0.0350(2) Uani 1.00 4 d .
N(1) N 0.65119(17) 0.09256(15) 0.67108(15) 0.0290(7) Uani 1.00 4 d .
N(2) N 0.55584(17) 0.08272(15) 0.75325(15) 0.0301(7) Uani 1.00 4 d .
N(3) N 0.94074(17) 0.90722(16) 0.82953(15) 0.0317(7) Uani 1.00 4 d .
N(4) N 0.84094(17) 0.89589(15) 0.74926(16) 0.0317(7) Uani 1.00 4 d .
C(1) C 0.5791(3) 0.2693(2) 0.6006(2) 0.0429(10) Uani 1.00 4 d .
C(2) C 0.5606(2) 0.3354(2) 0.6449(2) 0.0452(10) Uani 1.00 4 d .
C(3) C 0.6178(2) 0.4009(2) 0.6657(2) 0.0423(10) Uani 1.00 4 d .
C(4) C 0.6444(3) 0.3933(2) 0.7531(2) 0.0483(11) Uani 1.00 4 d .
C(5) C 0.5893(2) 0.3379(2) 0.7930(2) 0.0455(10) Uani 1.00 4 d .
C(6) C 0.6116(2) 0.2711(2) 0.8345(2) 0.0417(10) Uani 1.00 4 d .
C(7) C 0.6002(2) 0.1374(2) 0.71414(17) 0.0304(9) Uani 1.00 4 d .
C(8) C 0.5788(2) 0.0079(2) 0.7340(2) 0.0335(9) Uani 1.00 4 d .
C(9) C 0.6378(2) 0.0137(2) 0.6831(2) 0.0359(9) Uani 1.00 4 d .
C(10) C 0.7127(2) 0.11782(19) 0.61740(19) 0.0318(9) Uani 1.00 4 d .
C(11) C 0.7827(2) 0.15236(19) 0.6479(2) 0.0322(9) Uani 1.00 4 d .
C(12) C 0.8437(2) 0.1660(2) 0.5951(2) 0.0373(9) Uani 1.00 4 d .
C(13) C 0.8387(2) 0.1474(2) 0.5150(2) 0.0391(10) Uani 1.00 4 d .
C(14) C 0.9084(3) 0.1606(4) 0.4602(3) 0.0600(14) Uani 1.00 4 d .
C(15) C 0.7673(3) 0.1159(2) 0.4864(2) 0.0399(10) Uani 1.00 4 d .
C(16) C 0.7037(2) 0.1006(2) 0.53641(19) 0.0332(9) Uani 1.00 4 d .
C(17) C 0.6266(3) 0.0667(3) 0.5030(3) 0.0451(11) Uani 1.00 4 d .
C(18) C 0.4899(2) 0.09796(18) 0.8061(2) 0.0294(8) Uani 1.00 4 d .
C(19) C 0.4145(2) 0.1124(2) 0.7728(2) 0.0335(9) Uani 1.00 4 d .
C(20) C 0.3512(3) 0.1198(2) 0.8253(2) 0.0403(10) Uani 1.00 4 d .
C(21) C 0.3618(2) 0.1144(2) 0.9072(2) 0.0409(10) Uani 1.00 4 d .
C(22) C 0.4380(3) 0.1006(2) 0.9377(2) 0.0398(10) Uani 1.00 4 d .
C(23) C 0.5040(2) 0.09269(19) 0.8878(2) 0.0341(9) Uani 1.00 4 d .
C(24) C 0.5862(3) 0.0774(3) 0.9214(3) 0.0443(11) Uani 1.00 4 d .
C(25) C 0.4020(3) 0.1180(3) 0.6838(3) 0.0445(11) Uani 1.00 4 d .
C(26) C 0.2905(4) 0.1208(4) 0.9616(4) 0.0623(15) Uani 1.00 4 d .
C(27) C 0.9300(2) 0.7244(2) 0.6745(2) 0.0457(11) Uani 1.00 4 d .
C(28) C 0.9446(3) 0.6581(2) 0.7187(2) 0.0492(11) Uani 1.00 4 d .
C(29) C 0.8881(3) 0.5936(2) 0.7317(2) 0.0516(11) Uani 1.00 4 d .
C(30) C 0.8633(3) 0.5938(3) 0.8199(3) 0.0598(13) Uani 1.00 4 d .
C(31) C 0.9114(3) 0.6515(2) 0.8627(2) 0.0572(13) Uani 1.00 4 d .
C(32) C 0.8868(2) 0.7164(2) 0.9044(2) 0.0415(10) Uani 1.00 4 d .
C(33) C 0.8968(2) 0.8518(2) 0.78998(17) 0.0293(8) Uani 1.00 4 d .
C(34) C 0.8510(3) 0.9747(2) 0.7641(2) 0.0433(10) Uani 1.00 4 d .
C(35) C 0.9129(2) 0.9814(2) 0.8145(2) 0.0396(10) Uani 1.00 4 d .
C(36) C 1.0080(2) 0.89047(19) 0.88144(19) 0.0299(8) Uani 1.00 4 d .
C(37) C 1.0827(2) 0.8769(2) 0.8472(2) 0.0341(9) Uani 1.00 4 d .
C(38) C 1.1475(3) 0.8633(2) 0.8988(2) 0.0408(10) Uani 1.00 4 d .
C(39) C 1.1383(2) 0.8624(2) 0.9816(2) 0.0388(9) Uani 1.00 4 d .
C(40) C 1.0626(3) 0.8747(2) 1.0121(2) 0.0388(10) Uani 1.00 4 d .
C(41) C 0.9963(2) 0.89016(19) 0.96350(19) 0.0314(8) Uani 1.00 4 d .
C(42) C 0.9161(3) 0.9056(3) 0.9986(3) 0.0396(10) Uani 1.00 4 d .
C(43) C 1.2099(4) 0.8476(4) 1.0360(3) 0.0596(14) Uani 1.00 4 d .
C(44) C 1.0928(3) 0.8742(3) 0.7579(2) 0.0396(10) Uani 1.00 4 d .
C(45) C 0.7812(2) 0.86800(19) 0.6932(2) 0.0318(9) Uani 1.00 4 d .
C(46) C 0.7109(2) 0.83418(19) 0.7220(2) 0.0330(9) Uani 1.00 4 d .
C(47) C 0.6530(2) 0.8142(2) 0.6669(2) 0.0372(9) Uani 1.00 4 d .
C(48) C 0.6613(2) 0.8270(2) 0.5855(2) 0.0393(9) Uani 1.00 4 d .
C(49) C 0.7319(3) 0.8592(2) 0.5593(2) 0.0371(10) Uani 1.00 4 d .
C(50) C 0.7932(2) 0.8813(2) 0.6124(2) 0.0331(9) Uani 1.00 4 d .
C(51) C 0.8686(3) 0.9190(3) 0.5824(3) 0.0433(11) Uani 1.00 4 d .
C(52) C 0.6981(3) 0.8242(3) 0.8101(3) 0.0478(11) Uani 1.00 4 d .
C(53) C 0.5941(3) 0.8085(3) 0.5267(3) 0.0525(13) Uani 1.00 4 d .
C(54) C 0.7918(3) 0.1741(3) 0.7347(2) 0.0358(9) Uani 1.00 4 d .
H(1A) H 0.6298 0.2686 0.5826 0.112 Uiso 1.00 4 calc R
H(1B) H 0.5417 0.2406 0.5772 0.099 Uiso 1.00 4 calc R
H(3A) H 0.5910 0.4515 0.6575 0.052 Uiso 1.00 4 calc R
H(3B) H 0.6648 0.3986 0.6305 0.052 Uiso 1.00 4 calc R
H(4A) H 0.6998 0.3719 0.7558 0.062 Uiso 1.00 4 calc R
H(4B) H 0.6439 0.4438 0.7795 0.062 Uiso 1.00 4 calc R
H(5) H 0.5333 0.3486 0.7905 0.052 Uiso 1.00 4 calc R
H(6A) H 0.6670 0.2577 0.8391 0.051 Uiso 1.00 4 calc R
H(6B) H 0.5726 0.2389 0.8580 0.051 Uiso 1.00 4 calc R
H(8) H 0.5519(18) -0.0363(18) 0.7533(17) 0.033 Uiso 1.00 4 d .
H(9) H 0.6689(17) -0.0274(17) 0.6566(16) 0.024 Uiso 1.00 4 d .
H(12) H 0.8921(17) 0.1881(16) 0.6156(17) 0.023 Uiso 1.00 4 d .
H(14A) H 0.887(3) 0.174(3) 0.410(3) 0.117 Uiso 1.00 4 d .
H(14B) H 0.932(3) 0.108(3) 0.441(3) 0.102 Uiso 1.00 4 d .
H(14C) H 0.952(3) 0.193(3) 0.482(3) 0.097 Uiso 1.00 4 d .
H(15) H 0.7583(19) 0.1102(19) 0.4274(20) 0.044 Uiso 1.00 4 d .
H(17A) H 0.582(3) 0.088(2) 0.524(3) 0.082 Uiso 1.00 4 d .
H(17B) H 0.624(2) 0.008(2) 0.508(2) 0.076 Uiso 1.00 4 d .
H(17C) H 0.624(2) 0.080(2) 0.446(2) 0.060 Uiso 1.00 4 d .
H(20) H 0.300(2) 0.134(2) 0.804(2) 0.070 Uiso 1.00 4 d .
H(22) H 0.4498(18) 0.1002(18) 0.9938(19) 0.037 Uiso 1.00 4 d .
H(24A) H 0.637(3) 0.097(3) 0.902(3) 0.117 Uiso 1.00 4 d .
H(24B) H 0.605(3) 0.018(3) 0.912(2) 0.108 Uiso 1.00 4 d .
H(24C) H 0.591(2) 0.083(2) 0.979(2) 0.060 Uiso 1.00 4 d .
H(25A) H 0.432(2) 0.157(2) 0.661(2) 0.058 Uiso 1.00 4 d .
H(25B) H 0.352(3) 0.125(3) 0.669(3) 0.121 Uiso 1.00 4 d .
H(25C) H 0.4234(20) 0.0709(20) 0.652(2) 0.050 Uiso 1.00 4 d .
H(26A) H 0.310(3) 0.137(3) 1.006(3) 0.098 Uiso 1.00 4 d .
H(26B) H 0.254(4) 0.079(4) 0.958(3) 0.165 Uiso 1.00 4 d .
H(26C) H 0.260(3) 0.166(3) 0.954(3) 0.133 Uiso 1.00 4 d .
H(29A) H 0.9139 0.5422 0.7193 0.061 Uiso 1.00 4 calc R
H(29B) H 0.8407 0.5990 0.6970 0.061 Uiso 1.00 4 calc R
H(30A) H 0.8072 0.6084 0.8241 0.071 Uiso 1.00 4 calc R
H(30B) H 0.8722 0.5426 0.8443 0.071 Uiso 1.00 4 calc R
H(31) H 0.9676 0.6429 0.8627 0.067 Uiso 1.00 4 calc R
H(32A) H 0.8313 0.7279 0.9074 0.051 Uiso 1.00 4 calc R
H(32B) H 0.9250 0.7491 0.9298 0.051 Uiso 1.00 4 calc R
H(34) H 0.822(2) 1.0141(20) 0.7374(19) 0.058 Uiso 1.00 4 d .
H(35) H 0.9393(17) 1.0211(17) 0.8364(16) 0.021 Uiso 1.00 4 d .
H(38) H 1.205(2) 0.8515(20) 0.875(2) 0.061 Uiso 1.00 4 d .
H(40) H 1.0577(18) 0.8688(18) 1.0698(18) 0.035 Uiso 1.00 4 d .
H(42A) H 0.876(3) 0.879(3) 0.970(3) 0.119 Uiso 1.00 4 d .
H(42B) H 0.905(2) 0.963(2) 1.003(2) 0.059 Uiso 1.00 4 d .
H(42C) H 0.916(2) 0.897(2) 1.061(3) 0.078 Uiso 1.00 4 d .
H(43A) H 1.193(3) 0.816(3) 1.079(3) 0.105 Uiso 1.00 4 d .
H(43B) H 1.228(4) 0.890(4) 1.053(4) 0.143 Uiso 1.00 4 d .
H(43C) H 1.245(3) 0.815(3) 1.021(3) 0.130 Uiso 1.00 4 d .
H(44A) H 1.0547(20) 0.9190(19) 0.7254(19) 0.049 Uiso 1.00 4 d .
H(44B) H 1.070(2) 0.828(2) 0.734(2) 0.072 Uiso 1.00 4 d .
H(44C) H 1.150(3) 0.891(2) 0.752(2) 0.088 Uiso 1.00 4 d .
H(47) H 0.6038(20) 0.792(2) 0.6852(20) 0.048 Uiso 1.00 4 d .
H(49) H 0.7358(19) 0.8702(18) 0.5034(19) 0.036 Uiso 1.00 4 d .
H(51A) H 0.915(2) 0.906(2) 0.610(2) 0.061 Uiso 1.00 4 d .
H(51B) H 0.866(2) 0.983(3) 0.589(2) 0.094 Uiso 1.00 4 d .
H(51C) H 0.8722(19) 0.9090(18) 0.5259(20) 0.032 Uiso 1.00 4 d .
H(52A) H 0.703(2) 0.868(2) 0.841(2) 0.072 Uiso 1.00 4 d .
H(52B) H 0.737(3) 0.787(2) 0.833(2) 0.081 Uiso 1.00 4 d .
H(52C) H 0.642(3) 0.795(2) 0.818(2) 0.082 Uiso 1.00 4 d .
H(53A) H 0.568(3) 0.858(3) 0.507(3) 0.082 Uiso 1.00 4 d .
H(53B) H 0.548(3) 0.780(3) 0.552(3) 0.092 Uiso 1.00 4 d .
H(53C) H 0.604(3) 0.774(3) 0.490(3) 0.074 Uiso 1.00 4 d .
H(54A) H 0.7597(17) 0.1371(17) 0.7688(17) 0.022 Uiso 1.00 4 d .
H(54B) H 0.767(2) 0.224(2) 0.743(2) 0.060 Uiso 1.00 4 d .
H(54C) H 0.844(3) 0.179(2) 0.758(2) 0.089 Uiso 1.00 4 d .
H(2) H 0.5028 0.3532 0.6501 0.109 Uiso 1.00 4 calc R
H(27A) H 0.8770 0.7324 0.6488 0.079 Uiso 1.00 4 calc R
H(27B) H 0.9691 0.7505 0.6567 0.084 Uiso 1.00 4 calc R
H(28) H 0.9973 0.6462 0.7395 0.115 Uiso 1.00 4 calc R

loop_
_atom_site_aniso_label
_atom_site_aniso_U_11
_atom_site_aniso_U_22
_atom_site_aniso_U_33
_atom_site_aniso_U_12
_atom_site_aniso_U_13
_atom_site_aniso_U_23
Ni(1) 0.0445(5) 0.0272(4) 0.0248(4) -0.0004(3) -0.0000(3) 0.0005(2)
Ni(2) 0.0520(5) 0.0267(4) 0.0263(4) 0.0013(3) 0.0018(3) -0.0004(3)
N(1) 0.0405(19) 0.0242(16) 0.0227(15) 0.0019(14) 0.0074(13) 0.0006(12)
N(2) 0.0363(18) 0.0292(17) 0.0250(15) -0.0009(14) 0.0067(13) 0.0019(13)
N(3) 0.0430(19) 0.0291(17) 0.0229(15) -0.0008(14) -0.0003(14) -0.0026(13)
N(4) 0.0412(19) 0.0269(17) 0.0270(16) 0.0004(14) -0.0048(14) -0.0043(13)
C(1) 0.072(3) 0.032(2) 0.0241(20) -0.007(2) -0.0061(19) 0.0043(17)
C(2) 0.056(3) 0.038(2) 0.041(2) -0.004(2) -0.0060(20) 0.0076(19)
C(3) 0.050(3) 0.035(2) 0.042(2) 0.0018(19) 0.0058(20) 0.0009(19)
C(4) 0.069(3) 0.038(2) 0.038(2) -0.011(2) -0.003(2) -0.0070(19)
C(5) 0.056(3) 0.040(2) 0.041(2) 0.001(2) 0.005(2) -0.0019(19)
C(6) 0.064(3) 0.033(2) 0.028(2) 0.002(2) 0.0020(19) -0.0011(18)
C(7) 0.034(2) 0.035(2) 0.0220(18) 0.0012(17) -0.0033(16) -0.0013(15)
C(8) 0.048(3) 0.022(2) 0.0311(20) -0.0022(18) 0.0044(18) -0.0017(17)
C(9) 0.048(3) 0.027(2) 0.034(2) 0.0066(19) 0.0029(18) 0.0018(17)
C(10) 0.041(2) 0.028(2) 0.0265(19) 0.0023(17) 0.0095(17) -0.0001(16)
C(11) 0.038(2) 0.031(2) 0.0274(19) -0.0002(17) 0.0015(17) -0.0007(16)
C(12) 0.035(2) 0.043(2) 0.034(2) -0.0054(19) 0.0005(18) 0.0032(18)
C(13) 0.045(3) 0.041(2) 0.031(2) -0.0025(19) 0.0091(18) -0.0001(18)
C(14) 0.052(3) 0.083(4) 0.045(3) -0.015(3) 0.024(3) -0.007(3)
C(15) 0.050(3) 0.048(3) 0.0212(19) 0.001(2) 0.0054(18) 0.0030(18)
C(16) 0.039(2) 0.036(2) 0.0249(19) 0.0014(18) 0.0025(16) 0.0024(16)
C(17) 0.048(3) 0.055(3) 0.032(2) -0.008(2) -0.000(2) 0.001(2)
C(18) 0.036(2) 0.0246(19) 0.0276(19) 0.0006(16) 0.0084(16) 0.0019(15)
C(19) 0.038(2) 0.032(2) 0.031(2) -0.0039(17) 0.0056(17) 0.0024(16)
C(20) 0.040(3) 0.042(2) 0.040(2) 0.0016(20) 0.008(2) -0.0016(19)
C(21) 0.040(3) 0.040(2) 0.043(2) -0.0057(19) 0.0123(20) -0.0048(19)
C(22) 0.053(3) 0.040(2) 0.027(2) -0.0110(20) 0.0093(19) -0.0044(18)
C(23) 0.043(2) 0.032(2) 0.0280(19) -0.0020(17) 0.0028(17) 0.0020(16)
C(24) 0.044(3) 0.057(3) 0.032(2) 0.002(2) -0.002(2) 0.004(2)
C(25) 0.046(3) 0.055(3) 0.033(2) -0.001(2) -0.002(2) 0.007(2)
C(26) 0.053(4) 0.082(4) 0.053(3) -0.004(3) 0.027(3) -0.016(3)
C(27) 0.069(3) 0.036(2) 0.033(2) 0.002(2) 0.009(2) -0.0072(19)
C(28) 0.069(3) 0.035(2) 0.043(2) 0.001(2) 0.003(2) -0.0071(20)
C(29) 0.060(3) 0.044(3) 0.051(3) -0.001(2) 0.005(2) -0.004(2)
C(30) 0.081(4) 0.047(3) 0.052(3) -0.020(2) 0.011(3) 0.003(2)
C(31) 0.093(4) 0.044(3) 0.034(2) -0.015(2) 0.008(2) 0.001(2)
C(32) 0.059(3) 0.038(2) 0.027(2) 0.004(2) 0.0032(18) 0.0059(18)
C(33) 0.035(2) 0.034(2) 0.0191(17) 0.0000(17) -0.0007(16) 0.0005(15)
C(34) 0.061(3) 0.028(2) 0.040(2) 0.011(2) -0.014(2) -0.0037(19)
C(35) 0.053(3) 0.023(2) 0.042(2) -0.0011(20) -0.011(2) -0.0013(19)
C(36) 0.034(2) 0.030(2) 0.0247(18) 0.0012(17) -0.0039(16) 0.0026(16)
C(37) 0.046(2) 0.032(2) 0.0247(19) 0.0002(18) 0.0041(17) 0.0019(16)
C(38) 0.042(3) 0.045(2) 0.036(2) -0.0008(20) 0.0013(19) -0.0011(19)
C(39) 0.041(2) 0.045(2) 0.030(2) -0.0028(19) -0.0105(18) -0.0015(18)
C(40) 0.052(3) 0.041(2) 0.024(2) 0.0017(20) 0.0028(19) -0.0003(18)
C(41) 0.041(2) 0.0278(20) 0.0258(19) 0.0005(17) -0.0003(17) -0.0015(16)
C(42) 0.044(3) 0.044(3) 0.031(2) 0.000(2) 0.0093(19) -0.002(2)
C(43) 0.047(3) 0.079(4) 0.052(3) 0.006(3) -0.017(3) -0.006(3)
C(44) 0.044(3) 0.047(3) 0.028(2) -0.007(2) 0.0040(19) -0.0018(20)
C(45) 0.039(2) 0.0251(20) 0.0315(20) 0.0075(16) -0.0034(17) -0.0058(16)
C(46) 0.042(2) 0.027(2) 0.0307(20) 0.0052(17) 0.0013(17) 0.0017(16)
C(47) 0.038(2) 0.032(2) 0.041(2) 0.0006(19) -0.0007(19) 0.0021(18)
C(48) 0.043(2) 0.035(2) 0.039(2) -0.0021(19) -0.0093(19) -0.0033(18)
C(49) 0.050(3) 0.033(2) 0.029(2) 0.0055(19) 0.0018(19) -0.0055(18)
C(50) 0.039(2) 0.034(2) 0.0270(19) 0.0034(17) 0.0011(17) -0.0018(16)
C(51) 0.041(3) 0.054(3) 0.035(2) -0.002(2) 0.003(2) -0.000(2)
C(52) 0.058(3) 0.053(3) 0.033(2) -0.001(3) 0.002(2) 0.006(2)
C(53) 0.056(3) 0.048(3) 0.053(3) -0.010(3) -0.023(3) -0.003(3)
C(54) 0.046(3) 0.036(2) 0.026(2) -0.002(2) 0.0008(19) -0.0034(19)

loop_
_atom_type_symbol
_atom_type_description
_atom_type_scat_dispersion_real
_atom_type_scat_dispersion_imag
_atom_type_scat_source
Ni Ni -3.003 0.509
;
International Tables for Crystallography
(1992, Vol. C, Tables 4.2.6.8 and 6.1.1.4)
;
N N 0.031 0.018
;
International Tables for Crystallography
(1992, Vol. C, Tables 4.2.6.8 and 6.1.1.4)
;
C C 0.018 0.009
;
International Tables for Crystallography
(1992, Vol. C, Tables 4.2.6.8 and 6.1.1.4)
;
H H 0.000 0.000
;
International Tables for Crystallography
(1992, Vol. C, Table 6.1.1.4)
;

loop_
_geom_angle_atom_site_label_1
_geom_angle_atom_site_label_2
_geom_angle_atom_site_label_3
_geom_angle
_geom_angle_publ_flag
C(1) Ni(1) C(2) 40.84(15) yes
C(1) Ni(1) C(5) 117.69(15) yes
C(1) Ni(1) C(6) 155.64(15) yes
C(1) Ni(1) C(7) 99.03(14) yes
C(2) Ni(1) C(5) 78.00(15) yes
C(2) Ni(1) C(6) 118.35(15) yes
C(2) Ni(1) C(7) 139.27(14) yes
C(5) Ni(1) C(6) 40.45(15) yes
C(5) Ni(1) C(7) 142.72(14) yes
C(6) Ni(1) C(7) 102.31(14) yes
C(27) Ni(2) C(28) 40.62(16) yes
C(27) Ni(2) C(31) 117.24(16) yes
C(27) Ni(2) C(32) 156.17(16) yes
C(27) Ni(2) C(33) 100.28(14) yes
C(28) Ni(2) C(31) 77.30(16) yes
C(28) Ni(2) C(32) 117.66(16) yes
C(28) Ni(2) C(33) 140.53(14) yes
C(31) Ni(2) C(32) 40.42(16) yes
C(31) Ni(2) C(33) 142.17(15) yes
C(32) Ni(2) C(33) 101.77(14) yes
C(7) N(1) C(9) 112.0(3) yes
C(7) N(1) C(10) 127.9(3) yes
C(9) N(1) C(10) 120.2(3) yes
C(7) N(2) C(8) 112.1(3) yes
C(7) N(2) C(18) 126.0(3) yes
C(8) N(2) C(18) 121.8(3) yes
C(33) N(3) C(35) 112.4(3) yes
C(33) N(3) C(36) 124.0(3) yes
C(35) N(3) C(36) 123.6(3) yes
C(33) N(4) C(34) 111.9(3) yes
C(33) N(4) C(45) 126.5(3) yes
C(34) N(4) C(45) 121.5(3) yes
Ni(1) C(1) C(2) 69.1(2) yes
Ni(1) C(2) C(1) 70.0(2) yes
Ni(1) C(2) C(3) 107.4(2) yes
C(1) C(2) C(3) 126.0(4) yes
C(2) C(3) C(4) 109.1(3) yes
C(3) C(4) C(5) 108.2(3) yes
Ni(1) C(5) C(4) 103.4(2) yes
Ni(1) C(5) C(6) 70.7(2) yes
C(4) C(5) C(6) 126.3(4) yes
Ni(1) C(6) C(5) 68.8(2) yes
Ni(1) C(7) N(1) 131.3(2) yes
Ni(1) C(7) N(2) 126.6(2) yes
N(1) C(7) N(2) 102.0(3) yes
N(2) C(8) C(9) 107.0(3) yes
N(1) C(9) C(8) 106.9(3) yes
N(1) C(10) C(11) 120.0(3) yes
N(1) C(10) C(16) 118.3(3) yes
C(11) C(10) C(16) 121.5(3) yes
C(10) C(11) C(12) 117.4(3) yes
C(10) C(11) C(54) 122.0(3) yes
C(12) C(11) C(54) 120.7(3) yes
C(11) C(12) C(13) 123.3(3) yes
C(12) C(13) C(14) 121.3(4) yes
C(12) C(13) C(15) 117.6(3) yes
C(14) C(13) C(15) 121.0(4) yes
C(13) C(15) C(16) 121.8(3) yes
C(10) C(16) C(15) 118.3(3) yes
C(10) C(16) C(17) 121.4(3) yes
C(15) C(16) C(17) 120.3(3) yes
N(2) C(18) C(19) 118.7(3) yes
N(2) C(18) C(23) 118.2(3) yes
C(19) C(18) C(23) 123.0(3) yes
C(18) C(19) C(20) 117.2(3) yes
C(18) C(19) C(25) 121.3(3) yes
C(20) C(19) C(25) 121.6(4) yes
C(19) C(20) C(21) 122.2(4) yes
C(20) C(21) C(22) 118.7(4) yes
C(20) C(21) C(26) 120.0(4) yes
C(22) C(21) C(26) 121.2(4) yes
C(21) C(22) C(23) 121.6(3) yes
C(18) C(23) C(22) 117.4(3) yes
C(18) C(23) C(24) 121.4(3) yes
C(22) C(23) C(24) 121.2(3) yes
Ni(2) C(27) C(28) 69.0(2) yes
Ni(2) C(28) C(27) 70.3(2) yes
Ni(2) C(28) C(29) 107.5(3) yes
C(27) C(28) C(29) 126.5(4) yes
C(28) C(29) C(30) 108.8(3) yes
C(29) C(30) C(31) 108.5(4) yes
Ni(2) C(31) C(30) 105.4(3) yes
Ni(2) C(31) C(32) 70.5(2) yes
C(30) C(31) C(32) 129.3(4) yes
Ni(2) C(32) C(31) 69.1(2) yes
Ni(2) C(33) N(3) 127.2(2) yes
Ni(2) C(33) N(4) 130.7(2) yes
N(3) C(33) N(4) 102.0(3) yes
N(4) C(34) C(35) 106.8(3) yes
N(3) C(35) C(34) 106.9(3) yes
N(3) C(36) C(37) 118.6(3) yes
N(3) C(36) C(41) 118.4(3) yes
C(37) C(36) C(41) 122.9(3) yes
C(36) C(37) C(38) 117.6(3) yes
C(36) C(37) C(44) 121.7(3) yes
C(38) C(37) C(44) 120.7(4) yes
C(37) C(38) C(39) 121.4(4) yes
C(38) C(39) C(40) 118.5(3) yes
C(38) C(39) C(43) 120.1(4) yes
C(40) C(39) C(43) 121.4(4) yes
C(39) C(40) C(41) 122.4(3) yes
C(36) C(41) C(40) 117.1(3) yes
C(36) C(41) C(42) 121.9(3) yes
C(40) C(41) C(42) 121.0(3) yes
N(4) C(45) C(46) 119.3(3) yes
N(4) C(45) C(50) 118.0(3) yes
C(46) C(45) C(50) 122.5(3) yes
C(45) C(46) C(47) 117.4(3) yes
C(45) C(46) C(52) 121.2(3) yes
C(47) C(46) C(52) 121.4(4) yes
C(46) C(47) C(48) 122.7(4) yes
C(47) C(48) C(49) 118.3(3) yes
C(47) C(48) C(53) 121.3(4) yes
C(49) C(48) C(53) 120.4(4) yes
C(48) C(49) C(50) 121.9(3) yes
C(45) C(50) C(49) 117.3(3) yes
C(45) C(50) C(51) 121.9(3) yes
C(49) C(50) C(51) 120.8(3) yes
Ni(1) C(1) H(1A) 106.4(3) yes
Ni(1) C(1) H(1B) 111.0(3) yes
C(2) C(1) H(1A) 113.7(4) yes
C(2) C(1) H(1B) 122.2(4) yes
H(1A) C(1) H(1B) 120.4(4) yes
Ni(1) C(2) H(2) 111.7(3) yes
C(1) C(2) H(2) 120.5(4) yes
C(3) C(2) H(2) 110.5(3) yes
C(2) C(3) H(3A) 110.1(3) yes
C(2) C(3) H(3B) 109.6(3) yes
C(4) C(3) H(3A) 109.5(3) yes
C(4) C(3) H(3B) 110.1(3) yes
H(3A) C(3) H(3B) 108.4(3) yes
C(3) C(4) H(4A) 109.5(3) yes
C(3) C(4) H(4B) 110.5(3) yes
C(5) C(4) H(4A) 108.7(3) yes
C(5) C(4) H(4B) 111.0(4) yes
H(4A) C(4) H(4B) 108.9(4) yes
Ni(1) C(5) H(5) 96.1(3) yes
C(4) C(5) H(5) 117.9(4) yes
C(6) C(5) H(5) 115.9(4) yes
Ni(1) C(6) H(6A) 102.5(3) yes
Ni(1) C(6) H(6B) 98.2(3) yes
C(5) C(6) H(6A) 119.4(4) yes
C(5) C(6) H(6B) 120.8(4) yes
H(6A) C(6) H(6B) 119.8(4) yes
N(2) C(8) H(8) 122.519 yes
C(9) C(8) H(8) 130.365 yes
N(1) C(9) H(9) 123.309 yes
C(8) C(9) H(9) 129.758 yes
C(11) C(12) H(12) 118.061 yes
C(13) C(12) H(12) 118.649 yes
C(13) C(14) H(14A) 107.296 yes
C(13) C(14) H(14B) 110.909 yes
C(13) C(14) H(14C) 115.425 yes
H(14A) C(14) H(14B) 94.295 yes
H(14A) C(14) H(14C) 117.577 yes
H(14B) C(14) H(14C) 109.359 yes
C(13) C(15) H(15) 119.546 yes
C(16) C(15) H(15) 118.159 yes
C(16) C(17) H(17A) 113.826 yes
C(16) C(17) H(17B) 113.359 yes
C(16) C(17) H(17C) 106.950 yes
H(17A) C(17) H(17B) 109.068 yes
H(17A) C(17) H(17C) 105.187 yes
H(17B) C(17) H(17C) 107.946 yes
C(19) C(20) H(20) 118.063 yes
C(21) C(20) H(20) 119.467 yes
C(21) C(22) H(22) 122.492 yes
C(23) C(22) H(22) 115.682 yes
C(23) C(24) H(24A) 128.101 yes
C(23) C(24) H(24B) 112.020 yes
C(23) C(24) H(24C) 114.473 yes
H(24A) C(24) H(24B) 91.564 yes
H(24A) C(24) H(24C) 103.658 yes
H(24B) C(24) H(24C) 102.293 yes
C(19) C(25) H(25A) 112.697 yes
C(19) C(25) H(25B) 113.734 yes
C(19) C(25) H(25C) 114.333 yes
H(25A) C(25) H(25B) 107.078 yes
H(25A) C(25) H(25C) 99.942 yes
H(25B) C(25) H(25C) 107.961 yes
C(21) C(26) H(26A) 104.702 yes
C(21) C(26) H(26B) 114.409 yes
C(21) C(26) H(26C) 114.286 yes
H(26A) C(26) H(26B) 122.976 yes
H(26A) C(26) H(26C) 92.356 yes
H(26B) C(26) H(26C) 106.402 yes
Ni(2) C(27) H(27A) 105.6(3) yes
Ni(2) C(27) H(27B) 111.6(3) yes
C(28) C(27) H(27A) 119.8(4) yes
C(28) C(27) H(27B) 119.7(4) yes
H(27A) C(27) H(27B) 117.5(4) yes
Ni(2) C(28) H(28) 100.4(3) yes
C(27) C(28) H(28) 121.5(4) yes
C(29) C(28) H(28) 111.6(3) yes
C(28) C(29) H(29A) 110.8(4) yes
C(28) C(29) H(29B) 110.6(3) yes
C(30) C(29) H(29A) 108.8(3) yes
C(30) C(29) H(29B) 110.0(4) yes
H(29A) C(29) H(29B) 107.8(4) yes
C(29) C(30) H(30A) 110.1(4) yes
C(29) C(30) H(30B) 110.8(4) yes
C(31) C(30) H(30A) 108.1(4) yes
C(31) C(30) H(30B) 109.2(4) yes
H(30A) C(30) H(30B) 110.1(4) yes
Ni(2) C(31) H(31) 95.3(3) yes
C(30) C(31) H(31) 115.4(4) yes
C(32) C(31) H(31) 115.3(4) yes
Ni(2) C(32) H(32A) 103.6(3) yes
Ni(2) C(32) H(32B) 97.0(3) yes
C(31) C(32) H(32A) 119.6(4) yes
C(31) C(32) H(32B) 120.3(4) yes
H(32A) C(32) H(32B) 120.1(4) yes
N(4) C(34) H(34) 124.135 yes
C(35) C(34) H(34) 128.652 yes
N(3) C(35) H(35) 118.298 yes
C(34) C(35) H(35) 134.714 yes
C(37) C(38) H(38) 119.637 yes
C(39) C(38) H(38) 118.957 yes
C(39) C(40) H(40) 116.011 yes
C(41) C(40) H(40) 121.447 yes
C(41) C(42) H(42A) 110.496 yes
C(41) C(42) H(42B) 111.459 yes
C(41) C(42) H(42C) 111.867 yes
H(42A) C(42) H(42B) 112.623 yes
H(42A) C(42) H(42C) 115.670 yes
H(42B) C(42) H(42C) 93.794 yes
C(39) C(43) H(43A) 108.287 yes
C(39) C(43) H(43B) 109.485 yes
C(39) C(43) H(43C) 117.634 yes
H(43A) C(43) H(43B) 110.969 yes
H(43A) C(43) H(43C) 93.407 yes
H(43B) C(43) H(43C) 115.699 yes
C(37) C(44) H(44A) 112.528 yes
C(37) C(44) H(44B) 113.062 yes
C(37) C(44) H(44C) 102.535 yes
H(44A) C(44) H(44B) 98.028 yes
H(44A) C(44) H(44C) 106.563 yes
H(44B) C(44) H(44C) 124.102 yes
C(46) C(47) H(47) 119.064 yes
C(48) C(47) H(47) 118.229 yes
C(48) C(49) H(49) 117.519 yes
C(50) C(49) H(49) 120.411 yes
C(50) C(51) H(51A) 115.185 yes
C(50) C(51) H(51B) 111.056 yes
C(50) C(51) H(51C) 108.272 yes
H(51A) C(51) H(51B) 103.310 yes
H(51A) C(51) H(51C) 112.357 yes
H(51B) C(51) H(51C) 106.261 yes
C(46) C(52) H(52A) 116.684 yes
C(46) C(52) H(52B) 111.024 yes
C(46) C(52) H(52C) 108.181 yes
H(52A) C(52) H(52B) 105.098 yes
H(52A) C(52) H(52C) 112.079 yes
H(52B) C(52) H(52C) 102.896 yes
C(48) C(53) H(53A) 110.372 yes
C(48) C(53) H(53B) 113.292 yes
C(48) C(53) H(53C) 116.761 yes
H(53A) C(53) H(53B) 102.727 yes
H(53A) C(53) H(53C) 115.332 yes
H(53B) C(53) H(53C) 96.757 yes
C(11) C(54) H(54A) 109.872 yes
C(11) C(54) H(54B) 108.722 yes
C(11) C(54) H(54C) 119.954 yes
H(54A) C(54) H(54B) 104.487 yes
H(54A) C(54) H(54C) 107.819 yes
H(54B) C(54) H(54C) 104.840 yes

loop_
_geom_bond_atom_site_label_1
_geom_bond_atom_site_label_2
_geom_bond_distance
_geom_bond_publ_flag
Ni(1) C(1) 2.010(4) yes
Ni(1) C(2) 1.998(4) yes
Ni(1) C(5) 2.003(4) yes
Ni(1) C(6) 2.027(4) yes
Ni(1) C(7) 1.912(4) yes
Ni(2) C(27) 2.000(4) yes
Ni(2) C(28) 1.983(4) yes
Ni(2) C(31) 1.995(4) yes
Ni(2) C(32) 2.014(3) yes
Ni(2) C(33) 1.888(4) yes
N(1) C(7) 1.365(4) yes
N(1) C(9) 1.395(4) yes
N(1) C(10) 1.443(4) yes
N(2) C(7) 1.373(4) yes
N(2) C(8) 1.387(4) yes
N(2) C(18) 1.447(4) yes
N(3) C(33) 1.370(4) yes
N(3) C(35) 1.384(5) yes
N(3) C(36) 1.440(4) yes
N(4) C(33) 1.377(4) yes
N(4) C(34) 1.392(5) yes
N(4) C(45) 1.443(4) yes
C(1) C(2) 1.399(5) yes
C(2) C(3) 1.518(5) yes
C(3) C(4) 1.528(5) yes
C(4) C(5) 1.493(6) yes
C(5) C(6) 1.393(5) yes
C(8) C(9) 1.316(5) yes
C(10) C(11) 1.402(5) yes
C(10) C(16) 1.394(5) yes
C(11) C(12) 1.379(5) yes
C(11) C(54) 1.505(5) yes
C(12) C(13) 1.381(5) yes
C(13) C(14) 1.510(7) yes
C(13) C(15) 1.391(6) yes
C(15) C(16) 1.388(5) yes
C(16) C(17) 1.514(6) yes
C(18) C(19) 1.393(5) yes
C(18) C(23) 1.388(5) yes
C(19) C(20) 1.391(5) yes
C(19) C(25) 1.504(5) yes
C(20) C(21) 1.384(5) yes
C(21) C(22) 1.385(6) yes
C(21) C(26) 1.515(7) yes
C(22) C(23) 1.399(6) yes
C(23) C(24) 1.501(6) yes
C(27) C(28) 1.383(5) yes
C(28) C(29) 1.478(6) yes
C(29) C(30) 1.539(6) yes
C(30) C(31) 1.461(6) yes
C(31) C(32) 1.385(6) yes
C(34) C(35) 1.330(6) yes
C(36) C(37) 1.400(5) yes
C(36) C(41) 1.390(5) yes
C(37) C(38) 1.394(5) yes
C(37) C(44) 1.508(5) yes
C(38) C(39) 1.397(5) yes
C(39) C(40) 1.388(6) yes
C(39) C(43) 1.514(7) yes
C(40) C(41) 1.391(5) yes
C(41) C(42) 1.495(6) yes
C(45) C(46) 1.403(5) yes
C(45) C(50) 1.388(5) yes
C(46) C(47) 1.370(5) yes
C(46) C(52) 1.504(5) yes
C(47) C(48) 1.390(5) yes
C(48) C(49) 1.381(6) yes
C(48) C(53) 1.516(7) yes
C(49) C(50) 1.400(5) yes
C(50) C(51) 1.511(6) yes
C(1) H(1A) 0.904(4) yes
C(1) H(1B) 0.884(4) yes
C(2) H(2) 1.020(4) yes
C(3) H(3A) 0.988(4) yes
C(3) H(3B) 0.990(4) yes
C(4) H(4A) 0.997(4) yes
C(4) H(4B) 0.978(4) yes
C(5) H(5) 0.954(4) yes
C(6) H(6A) 0.955(4) yes
C(6) H(6B) 0.947(4) yes
C(8) H(8) 0.945 yes
C(9) H(9) 0.990 yes
C(12) H(12) 0.953 yes
C(14) H(14A) 0.929 yes
C(14) H(14B) 1.038 yes
C(14) H(14C) 0.988 yes
C(15) H(15) 1.001 yes
C(17) H(17A) 0.906 yes
C(17) H(17B) 1.015 yes
C(17) H(17C) 0.979 yes
C(20) H(20) 0.961 yes
C(22) H(22) 0.957 yes
C(24) H(24A) 0.971 yes
C(24) H(24B) 1.075 yes
C(24) H(24C) 0.964 yes
C(25) H(25A) 0.928 yes
C(25) H(25B) 0.869 yes
C(25) H(25C) 1.037 yes
C(26) H(26A) 0.859 yes
C(26) H(26B) 0.945 yes
C(26) H(26C) 0.929 yes
C(27) H(27A) 0.989(4) yes
C(27) H(27B) 0.850(4) yes
C(28) H(28) 0.965(4) yes
C(29) H(29A) 1.009(4) yes
C(29) H(29B) 0.980(4) yes
C(30) H(30A) 0.974(5) yes
C(30) H(30B) 0.983(4) yes
C(31) H(31) 0.951(5) yes
C(32) H(32A) 0.950(4) yes
C(32) H(32B) 0.948(4) yes
C(34) H(34) 0.943 yes
C(35) H(35) 0.890 yes
C(38) H(38) 1.068 yes
C(40) H(40) 0.974 yes
C(42) H(42A) 0.940 yes
C(42) H(42B) 1.011 yes
C(42) H(42C) 1.055 yes
C(43) H(43A) 0.940 yes
C(43) H(43B) 0.835 yes
C(43) H(43C) 0.854 yes
C(44) H(44A) 1.136 yes
C(44) H(44B) 0.966 yes
C(44) H(44C) 1.001 yes
C(47) H(47) 0.964 yes
C(49) H(49) 0.958 yes
C(51) H(51A) 0.922 yes
C(51) H(51B) 1.107 yes
C(51) H(51C) 0.964 yes
C(52) H(52A) 0.916 yes
C(52) H(52B) 0.982 yes
C(52) H(52C) 1.076 yes
C(53) H(53A) 1.008 yes
C(53) H(53B) 1.017 yes
C(53) H(53C) 0.874 yes
C(54) H(54A) 1.015 yes
C(54) H(54B) 0.962 yes
C(54) H(54C) 0.953 yes

loop_
_geom_contact_atom_site_label_1
_geom_contact_atom_site_label_2
_geom_contact_distance
_geom_contact_publ_flag
_geom_contact_site_symmetry_2
Ni(1) C(10) 3.526(3) yes .
Ni(1) C(18) 3.384(3) yes .
Ni(2) C(36) 3.333(3) yes .
Ni(2) C(45) 3.478(3) yes .
N(1) C(1) 3.480(5) yes .
N(1) C(17) 2.872(5) yes .
N(1) C(18) 3.544(4) yes .
N(1) C(54) 2.926(5) yes .
N(2) C(10) 3.548(4) yes .
N(2) C(24) 2.854(5) yes .
N(2) C(25) 2.871(6) yes .
N(3) C(42) 2.865(5) yes .
N(3) C(44) 2.884(5) yes .
N(3) C(45) 3.548(4) yes .
N(4) C(27) 3.549(5) yes .
N(4) C(36) 3.537(4) yes .
N(4) C(51) 2.865(5) yes .
N(4) C(52) 2.888(6) yes .
C(1) C(4) 3.494(5) yes .
C(1) C(10) 3.447(5) yes .
C(7) C(11) 3.270(5) yes .
C(7) C(16) 3.521(4) yes .
C(7) C(19) 3.297(5) yes .
C(7) C(23) 3.431(5) yes .
C(7) C(25) 3.360(6) yes .
C(7) C(54) 3.277(6) yes .
C(8) C(10) 3.542(5) yes .
C(8) C(19) 3.357(5) yes .
C(8) C(23) 3.230(5) yes .
C(8) C(24) 3.359(6) yes .
C(9) C(11) 3.462(5) yes .
C(9) C(16) 3.094(5) yes .
C(9) C(17) 3.153(6) yes .
C(9) C(18) 3.551(5) yes .
C(10) C(13) 2.783(5) yes .
C(11) C(15) 2.784(5) yes .
C(12) C(16) 2.765(5) yes .
C(18) C(21) 2.764(5) yes .
C(19) C(22) 2.790(5) yes .
C(20) C(23) 2.784(5) yes .
C(27) C(30) 3.512(6) yes .
C(27) C(45) 3.528(5) yes .
C(29) C(32) 3.584(5) yes .
C(33) C(37) 3.265(5) yes .
C(33) C(41) 3.390(4) yes .
C(33) C(44) 3.350(6) yes .
C(33) C(46) 3.305(5) yes .
C(33) C(50) 3.454(5) yes .
C(33) C(52) 3.376(6) yes .
C(34) C(36) 3.563(5) yes .
C(34) C(46) 3.435(5) yes .
C(34) C(50) 3.147(5) yes .
C(34) C(51) 3.207(6) yes .
C(35) C(37) 3.399(5) yes .
C(35) C(41) 3.246(5) yes .
C(35) C(42) 3.346(6) yes .
C(35) C(45) 3.559(5) yes .
C(36) C(39) 2.770(5) yes .
C(37) C(40) 2.786(5) yes .
C(38) C(41) 2.802(5) yes .
C(45) C(48) 2.766(5) yes .
C(46) C(49) 2.785(5) yes .
C(47) C(50) 2.779(5) yes .
C(9) C(45) 3.477(5) yes 1_545
C(9) C(46) 3.392(5) yes 1_545
C(9) C(47) 3.464(5) yes 1_545
C(12) C(38) 3.411(5) yes 2_746
C(20) C(47) 3.361(5) yes 2_646
C(26) C(42) 3.555(8) yes 3_667
C(38) C(12) 3.411(5) yes 2_756
C(42) C(26) 3.555(8) yes 3_667
C(45) C(9) 3.477(5) yes 1_565
C(46) C(9) 3.392(5) yes 1_565
C(47) C(9) 3.464(5) yes 1_565
C(47) C(20) 3.361(5) yes 2_656
Ni(1) H(3B) 3.2831(6) yes .
Ni(1) H(4A) 2.9324(6) yes .
Ni(1) H(25A) 3.1456 yes .
Ni(1) H(54A) 3.5590 yes .
Ni(1) H(54B) 3.0751 yes .
Ni(2) H(29B) 3.1872(6) yes .
Ni(2) H(30A) 2.9965(6) yes .
Ni(2) H(44B) 3.1487 yes .
Ni(2) H(52B) 3.1463 yes .
N(1) H(1A) 3.397(3) yes .
N(1) H(1B) 3.502(3) yes .
N(1) H(8) 3.1091 yes .
N(1) H(17A) 2.7033 yes .
N(1) H(17B) 3.1275 yes .
N(1) H(54A) 2.5427 yes .
N(1) H(54B) 3.2032 yes .
N(2) H(6B) 3.227(3) yes .
N(2) H(9) 3.1459 yes .
N(2) H(24A) 2.8333 yes .
N(2) H(24B) 2.9871 yes .
N(2) H(25A) 2.8703 yes .
N(2) H(25C) 2.7737 yes .
N(2) H(54A) 3.5396 yes .
N(3) H(32B) 3.217(3) yes .
N(3) H(34) 3.1006 yes .
N(3) H(42A) 2.6463 yes .
N(3) H(42B) 3.1191 yes .
N(3) H(44A) 2.6097 yes .
N(3) H(44B) 3.0307 yes .
N(4) H(35) 3.0695 yes .
N(4) H(51A) 2.6616 yes .
N(4) H(51B) 3.1046 yes .
N(4) H(52A) 2.8382 yes .
N(4) H(52B) 2.9309 yes .
N(4) H(27A) 3.345(3) yes .
C(1) H(3A) 3.292(4) yes .
C(1) H(3B) 2.695(4) yes .
C(1) H(5) 3.555(4) yes .
C(1) H(17A) 3.3886 yes .
C(1) H(25A) 3.2987 yes .
C(2) H(4A) 3.020(4) yes .
C(2) H(4B) 3.227(4) yes .
C(2) H(5) 2.497(4) yes .
C(3) H(1A) 2.684(4) yes .
C(3) H(1B) 3.379(4) yes .
C(3) H(5) 2.695(4) yes .
C(4) H(1A) 3.579(4) yes .
C(4) H(6A) 2.770(4) yes .
C(4) H(6B) 3.419(4) yes .
C(4) H(54B) 3.5802 yes .
C(4) H(2) 2.988(4) yes .
C(5) H(3A) 2.999(4) yes .
C(5) H(3B) 3.193(4) yes .
C(5) H(2) 2.789(4) yes .
C(6) H(4A) 2.644(4) yes .
C(6) H(4B) 3.168(4) yes .
C(6) H(24A) 3.2442 yes .
C(6) H(54A) 3.5731 yes .
C(6) H(54B) 3.1481 yes .
C(7) H(1A) 3.202(3) yes .
C(7) H(1B) 3.052(3) yes .
C(7) H(6A) 3.140(3) yes .
C(7) H(6B) 3.020(3) yes .
C(7) H(8) 3.1767 yes .
C(7) H(9) 3.2217 yes .
C(7) H(17A) 3.3037 yes .
C(7) H(24A) 3.2773 yes .
C(7) H(25A) 2.9572 yes .
C(7) H(25C) 3.3217 yes .
C(7) H(54A) 2.8050 yes .
C(7) H(54B) 3.1944 yes .
C(8) H(24A) 3.3404 yes .
C(8) H(24B) 3.0150 yes .
C(8) H(25C) 3.1141 yes .
C(9) H(17A) 3.0811 yes .
C(9) H(17B) 2.9443 yes .
C(9) H(54A) 3.2654 yes .
C(10) H(1A) 3.002(3) yes .
C(10) H(9) 2.6962 yes .
C(10) H(12) 3.2344 yes .
C(10) H(15) 3.2840 yes .
C(10) H(17A) 2.7174 yes .
C(10) H(17B) 3.0139 yes .
C(10) H(17C) 3.2708 yes .
C(10) H(54A) 2.6623 yes .
C(10) H(54B) 2.9189 yes .
C(10) H(54C) 3.3627 yes .
C(11) H(1A) 3.415(4) yes .
C(12) H(14A) 3.1917 yes .
C(12) H(14B) 3.1532 yes .
C(12) H(14C) 2.6771 yes .
C(12) H(15) 3.2749 yes .
C(12) H(54A) 3.2846 yes .
C(12) H(54B) 2.9707 yes .
C(12) H(54C) 2.7385 yes .
C(14) H(12) 2.6614 yes .
C(14) H(15) 2.7031 yes .
C(15) H(12) 3.2320 yes .
C(15) H(14A) 2.5924 yes .
C(15) H(14B) 2.8691 yes .
C(15) H(14C) 3.3643 yes .
C(15) H(17A) 3.2086 yes .
C(15) H(17B) 3.0585 yes .
C(15) H(17C) 2.5513 yes .
C(16) H(1A) 3.250(3) yes .
C(16) H(9) 3.0510 yes .
C(17) H(1B) 3.552(5) yes .
C(17) H(9) 3.1140 yes .
C(17) H(15) 2.6628 yes .
C(18) H(6B) 2.924(3) yes .
C(18) H(8) 2.6927 yes .
C(18) H(20) 3.2384 yes .
C(18) H(22) 3.2236 yes .
C(18) H(24A) 2.9195 yes .
C(18) H(24B) 2.9357 yes .
C(18) H(24C) 3.3325 yes .
C(18) H(25A) 2.7957 yes .
C(18) H(25B) 3.2531 yes .
C(18) H(25C) 2.8298 yes .
C(19) H(8) 3.4625 yes .
C(20) H(22) 3.2628 yes .
C(20) H(25A) 3.1474 yes .
C(20) H(25B) 2.6115 yes .
C(20) H(25C) 3.2660 yes .
C(20) H(26A) 3.1308 yes .
C(20) H(26B) 2.8563 yes .
C(20) H(26C) 2.7733 yes .
C(22) H(6B) 3.553(4) yes .
C(22) H(20) 3.2489 yes .
C(22) H(24A) 3.3878 yes .
C(22) H(24B) 3.1587 yes .
C(22) H(24C) 2.6518 yes .
C(22) H(26A) 2.5221 yes .
C(22) H(26B) 3.1168 yes .
C(22) H(26C) 3.1902 yes .
C(23) H(6B) 2.820(3) yes .
C(23) H(8) 3.2746 yes .
C(24) H(6B) 2.992(5) yes .
C(24) H(8) 3.4711 yes .
C(24) H(22) 2.6281 yes .
C(25) H(20) 2.6685 yes .
C(26) H(20) 2.6612 yes .
C(26) H(22) 2.7316 yes .
C(27) H(29A) 3.246(4) yes .
C(27) H(29B) 2.659(4) yes .
C(27) H(31) 3.497(4) yes .
C(27) H(44B) 3.0964 yes .
C(27) H(51A) 3.3205 yes .
C(28) H(30A) 3.040(4) yes .
C(28) H(30B) 3.152(4) yes .
C(28) H(31) 2.449(4) yes .
C(29) H(31) 2.684(4) yes .
C(29) H(27A) 2.774(4) yes .
C(29) H(27B) 3.285(4) yes .
C(30) H(32A) 2.796(4) yes .
C(30) H(32B) 3.403(4) yes .
C(30) H(28) 2.782(5) yes .
C(31) H(29A) 3.054(4) yes .
C(31) H(29B) 3.132(4) yes .
C(31) H(28) 2.533(4) yes .
C(32) H(30A) 2.644(4) yes .
C(32) H(30B) 3.171(4) yes .
C(32) H(42A) 3.0206 yes .
C(32) H(52B) 3.0180 yes .
C(32) H(28) 3.557(4) yes .
C(33) H(32A) 3.115(3) yes .
C(33) H(32B) 2.967(3) yes .
C(33) H(34) 3.1848 yes .
C(33) H(35) 3.1028 yes .
C(33) H(42A) 3.0719 yes .
C(33) H(44A) 3.0935 yes .
C(33) H(44B) 3.0815 yes .
C(33) H(51A) 3.1736 yes .
C(33) H(52A) 3.3809 yes .
C(33) H(52B) 2.9949 yes .
C(33) H(27A) 3.150(3) yes .
C(33) H(27B) 3.094(3) yes .
C(34) H(51A) 3.0501 yes .
C(34) H(51B) 2.9471 yes .
C(34) H(52A) 3.3635 yes .
C(35) H(42A) 3.2109 yes .
C(35) H(42B) 3.1684 yes .
C(35) H(44A) 3.0190 yes .
C(36) H(32B) 2.928(3) yes .
C(36) H(35) 2.6355 yes .
C(36) H(38) 3.3631 yes .
C(36) H(40) 3.2687 yes .
C(36) H(42A) 2.6836 yes .
C(36) H(42B) 2.9575 yes .
C(36) H(42C) 3.3948 yes .
C(36) H(44A) 2.7818 yes .
C(36) H(44B) 2.9003 yes .
C(36) H(44C) 3.2393 yes .
C(37) H(35) 3.4574 yes .
C(38) H(40) 3.2524 yes .
C(38) H(43A) 3.2001 yes .
C(38) H(43B) 2.9249 yes .
C(38) H(43C) 2.7191 yes .
C(38) H(44A) 3.4075 yes .
C(38) H(44B) 3.0945 yes .
C(38) H(44C) 2.5079 yes .
C(40) H(32B) 3.434(4) yes .
C(40) H(38) 3.3586 yes .
C(40) H(42A) 3.1889 yes .
C(40) H(42B) 3.0435 yes .
C(40) H(42C) 2.6155 yes .
C(40) H(43A) 2.6366 yes .
C(40) H(43B) 2.8486 yes .
C(40) H(43C) 3.2140 yes .
C(41) H(32B) 2.765(3) yes .
C(41) H(35) 3.2373 yes .
C(42) H(32B) 2.941(5) yes .
C(42) H(35) 3.3944 yes .
C(42) H(40) 2.7089 yes .
C(43) H(38) 2.7008 yes .
C(43) H(40) 2.6384 yes .
C(44) H(38) 2.7164 yes .
C(44) H(27B) 3.406(4) yes .
C(45) H(34) 2.7130 yes .
C(45) H(47) 3.2447 yes .
C(45) H(49) 3.2551 yes .
C(45) H(51A) 2.7301 yes .
C(45) H(51B) 3.0057 yes .
C(45) H(51C) 3.2827 yes .
C(45) H(52A) 2.8202 yes .
C(45) H(52B) 2.8355 yes .
C(45) H(52C) 3.3941 yes .
C(45) H(27A) 2.938(3) yes .
C(46) H(27A) 3.520(4) yes .
C(47) H(49) 3.2337 yes .
C(47) H(52A) 3.1558 yes .
C(47) H(52B) 3.1318 yes .
C(47) H(52C) 2.5591 yes .
C(47) H(53A) 3.1066 yes .
C(47) H(53B) 2.6567 yes .
C(47) H(53C) 3.1374 yes .
C(49) H(47) 3.2432 yes .
C(49) H(51A) 3.2615 yes .
C(49) H(51B) 3.1271 yes .
C(49) H(51C) 2.5667 yes .
C(49) H(53A) 2.8606 yes .
C(49) H(53B) 3.3690 yes .
C(49) H(53C) 2.8236 yes .
C(49) H(27A) 3.579(4) yes .
C(50) H(34) 3.1359 yes .
C(50) H(27A) 2.985(3) yes .
C(51) H(34) 3.1758 yes .
C(51) H(49) 2.7008 yes .
C(51) H(27A) 3.409(5) yes .
C(51) H(27B) 3.572(5) yes .
C(52) H(32A) 3.203(5) yes .
C(52) H(47) 2.6584 yes .
C(53) H(47) 2.6717 yes .
C(53) H(49) 2.6304 yes .
C(54) H(6A) 3.099(4) yes .
C(54) H(12) 2.6343 yes .
H(1A) H(3A) 3.4609(2) yes .
H(1A) H(3B) 2.45030(17) yes .
H(1A) H(4A) 3.5844(2) yes .
H(1A) H(17A) 3.3685 yes .
H(1A) H(54B) 3.5877 yes .
H(1A) H(2) 2.8260(2) yes .
H(1B) H(3B) 3.5229(2) yes .
H(1B) H(17A) 2.8702 yes .
H(1B) H(25A) 2.7349 yes .
H(1B) H(2) 2.39084(15) yes .
H(3A) H(4A) 2.79463(20) yes .
H(3A) H(4B) 2.21652(18) yes .
H(3A) H(5) 3.01782(18) yes .
H(3A) H(2) 2.25012(15) yes .
H(3B) H(4A) 2.21748(18) yes .
H(3B) H(4B) 2.6411(2) yes .
H(3B) H(5) 3.5950(3) yes .
H(3B) H(2) 2.8428(3) yes .
H(4A) H(5) 2.8786(3) yes .
H(4A) H(6A) 2.48021(15) yes .
H(4A) H(6B) 3.5812(2) yes .
H(4A) H(54B) 2.8047 yes .
H(4B) H(5) 2.48132(17) yes .
H(4B) H(6A) 3.3836(3) yes .
H(4B) H(2) 3.5410(3) yes .
H(5) H(6A) 2.8376(2) yes .
H(5) H(6B) 2.29526(14) yes .
H(5) H(2) 2.3984(2) yes .
H(6A) H(24A) 3.0192 yes .
H(6A) H(54A) 2.8590 yes .
H(6A) H(54B) 2.4149 yes .
H(6A) H(54C) 3.5433 yes .
H(6B) H(24A) 2.7781 yes .
H(6B) H(24C) 3.3796 yes .
H(8) H(9) 2.5622 yes .
H(8) H(24B) 2.9458 yes .
H(8) H(25C) 3.2856 yes .
H(9) H(17A) 3.2969 yes .
H(9) H(17B) 2.6659 yes .
H(12) H(14A) 3.4439 yes .
H(12) H(14B) 3.3074 yes .
H(12) H(14C) 2.4602 yes .
H(12) H(54A) 3.5238 yes .
H(12) H(54B) 3.0658 yes .
H(12) H(54C) 2.5369 yes .
H(14A) H(15) 2.4402 yes .
H(14B) H(15) 2.9071 yes .
H(15) H(17A) 3.4078 yes .
H(15) H(17B) 3.1688 yes .
H(15) H(17C) 2.3283 yes .
H(17A) H(25C) 3.4435 yes .
H(20) H(25A) 3.2998 yes .
H(20) H(25B) 2.4299 yes .
H(20) H(25C) 3.4703 yes .
H(20) H(26A) 3.3936 yes .
H(20) H(26B) 2.8660 yes .
H(20) H(26C) 2.6710 yes .
H(22) H(24A) 3.5052 yes .
H(22) H(24B) 3.2640 yes .
H(22) H(24C) 2.3938 yes .
H(22) H(26A) 2.4327 yes .
H(22) H(26B) 3.3335 yes .
H(22) H(26C) 3.4167 yes .
H(24A) H(54A) 3.1343 yes .
H(25A) H(2) 3.5874 yes .
H(29A) H(30A) 2.7673(2) yes .
H(29A) H(30B) 2.21533(18) yes .
H(29A) H(31) 3.08533(19) yes .
H(29A) H(27A) 3.5398(3) yes .
H(29A) H(28) 2.29470(15) yes .
H(29B) H(30A) 2.21442(18) yes .
H(29B) H(30B) 2.69571(20) yes .
H(29B) H(31) 3.5468(3) yes .
H(29B) H(27A) 2.51639(18) yes .
H(29B) H(27B) 3.4545(2) yes .
H(29B) H(28) 2.8216(3) yes .
H(30A) H(31) 2.8111(3) yes .
H(30A) H(32A) 2.51891(16) yes .
H(30A) H(32B) 3.5772(2) yes .
H(30A) H(52B) 3.3112 yes .
H(30A) H(28) 3.5584(3) yes .
H(30B) H(31) 2.36964(15) yes .
H(30B) H(32A) 3.4402(2) yes .
H(30B) H(28) 3.2795(2) yes .
H(31) H(32A) 2.8201(2) yes .
H(31) H(32B) 2.27031(14) yes .
H(31) H(28) 2.12860(18) yes .
H(32A) H(42A) 2.9036 yes .
H(32A) H(52A) 3.4091 yes .
H(32A) H(52B) 2.2418 yes .
H(32B) H(42A) 2.4834 yes .
H(32B) H(42C) 3.3750 yes .
H(32B) H(52B) 3.5743 yes .
H(34) H(35) 2.5473 yes .
H(34) H(51A) 3.2482 yes .
H(34) H(51B) 2.6539 yes .
H(35) H(42A) 3.4921 yes .
H(35) H(42B) 3.0196 yes .
H(35) H(44A) 3.2231 yes .
H(38) H(43A) 3.4750 yes .
H(38) H(43B) 3.0701 yes .
H(38) H(43C) 2.5973 yes .
H(38) H(44B) 3.2673 yes .
H(38) H(44C) 2.3436 yes .
H(40) H(42A) 3.4499 yes .
H(40) H(42B) 3.2134 yes .
H(40) H(42C) 2.4128 yes .
H(40) H(43A) 2.4424 yes .
H(40) H(43B) 2.8872 yes .
H(40) H(43C) 3.3735 yes .
H(42A) H(52A) 3.5903 yes .
H(44A) H(51A) 3.0186 yes .
H(44A) H(27B) 3.4327 yes .
H(44B) H(51A) 3.5518 yes .
H(44B) H(27B) 2.4965 yes .
H(44B) H(28) 3.3721 yes .
H(47) H(52A) 3.3353 yes .
H(47) H(52B) 3.3044 yes .
H(47) H(52C) 2.3025 yes .
H(47) H(53A) 3.2446 yes .
H(47) H(53B) 2.4162 yes .
H(47) H(53C) 3.2816 yes .
H(49) H(51A) 3.5136 yes .
H(49) H(51B) 3.2348 yes .
H(49) H(51C) 2.3995 yes .
H(49) H(53A) 2.8113 yes .
H(49) H(53C) 2.7600 yes .
H(51A) H(27A) 3.1299 yes .
H(51A) H(27B) 2.9323 yes .
H(27A) H(28) 2.9106(2) yes .
H(27B) H(28) 2.31582(14) yes .
N(1) H(34) 3.3368 yes 1_545
N(3) H(29A) 3.472(3) yes 2_756
N(4) H(9) 3.5047 yes 1_565
C(1) H(22) 3.5798 yes 4_554
C(1) H(24C) 3.2781 yes 4_554
C(1) H(53B) 3.3981 yes 3_666
C(1) H(53C) 3.4789 yes 3_666
C(2) H(8) 3.3822 yes 2_656
C(2) H(22) 3.3038 yes 4_554
C(2) H(24C) 3.1687 yes 4_554
C(2) H(52C) 3.5160 yes 2_646
C(3) H(8) 3.3409 yes 2_656
C(3) H(24C) 3.1685 yes 4_554
C(3) H(38) 3.1656 yes 2_746
C(4) H(8) 3.4981 yes 2_656
C(4) H(15) 3.4600 yes 4_555
C(4) H(17C) 3.2878 yes 4_555
C(4) H(38) 3.4043 yes 2_746
C(4) H(44C) 3.4403 yes 2_746
C(5) H(8) 3.2912 yes 2_656
C(5) H(17C) 2.9782 yes 4_555
C(5) H(47) 3.3503 yes 2_646
C(6) H(15) 3.5367 yes 4_555
C(6) H(17C) 3.1809 yes 4_555
C(6) H(53B) 3.2987 yes 2_646
C(8) H(3A) 3.529(4) yes 2_646
C(8) H(5) 3.350(4) yes 2_646
C(8) H(2) 3.583(4) yes 2_646
C(9) H(34) 3.1997 yes 1_545
C(10) H(34) 3.2364 yes 1_545
C(10) H(51B) 3.5012 yes 1_545
C(11) H(34) 2.8894 yes 1_545
C(11) H(38) 3.4643 yes 2_746
C(11) H(51B) 3.3951 yes 1_545
C(12) H(31) 3.246(4) yes 2_746
C(12) H(34) 3.5643 yes 1_545
C(12) H(38) 3.3431 yes 2_746
C(12) H(43C) 3.5265 yes 2_746
C(12) H(51B) 3.1887 yes 1_545
C(13) H(43A) 3.3473 yes 2_746
C(13) H(43C) 3.2582 yes 2_746
C(13) H(51B) 3.1336 yes 1_545
C(14) H(43A) 3.2390 yes 2_746
C(14) H(44A) 3.4601 yes 3_766
C(14) H(44B) 3.2756 yes 3_766
C(14) H(51A) 3.3934 yes 3_766
C(14) H(27B) 3.241(6) yes 3_766
C(15) H(43C) 3.4408 yes 2_746
C(15) H(51B) 3.2987 yes 1_545
C(16) H(51B) 3.4934 yes 1_545
C(17) H(53A) 3.5083 yes 3_666
C(18) H(3A) 2.937(3) yes 2_646
C(19) H(3A) 3.016(3) yes 2_646
C(19) H(4B) 3.189(3) yes 2_646
C(19) H(47) 3.1880 yes 2_646
C(20) H(3A) 3.074(4) yes 2_646
C(20) H(4B) 3.509(4) yes 2_646
C(20) H(29B) 3.243(4) yes 2_646
C(20) H(47) 3.0661 yes 2_646
C(21) H(3A) 3.119(4) yes 2_646
C(21) H(47) 3.4800 yes 2_646
C(21) H(53B) 3.2987 yes 2_646
C(21) H(53C) 3.2942 yes 2_646
C(22) H(3A) 3.063(4) yes 2_646
C(22) H(24B) 3.3276 yes 3_657
C(22) H(24C) 3.4973 yes 3_657
C(22) H(53B) 3.1074 yes 2_646
C(22) H(53C) 3.3099 yes 2_646
C(23) H(3A) 3.000(3) yes 2_646
C(23) H(53B) 3.4968 yes 2_646
C(24) H(22) 3.4348 yes 3_657
C(24) H(43B) 3.1784 yes 3_767
C(24) H(43C) 3.5091 yes 3_767
C(25) H(4B) 3.167(5) yes 2_646
C(25) H(30A) 3.500(5) yes 2_646
C(25) H(52C) 3.1455 yes 2_646
C(25) H(53A) 3.2616 yes 3_666
C(25) H(53C) 3.4541 yes 3_666
C(26) H(29B) 3.437(6) yes 2_646
C(26) H(42A) 3.0235 yes 3_667
C(26) H(42C) 3.4868 yes 3_667
C(26) H(52A) 3.3088 yes 3_667
C(26) H(53C) 3.2723 yes 2_646
C(27) H(14C) 3.5992 yes 3_766
C(27) H(40) 3.2140 yes 4_564
C(27) H(42C) 2.8386 yes 4_564
C(28) H(35) 3.2040 yes 2_746
C(28) H(40) 3.1845 yes 4_564
C(28) H(42C) 2.8387 yes 4_564
C(28) H(54C) 3.5673 yes 2_756
C(29) H(20) 3.2616 yes 2_656
C(29) H(35) 3.3598 yes 2_746
C(29) H(42C) 2.9080 yes 4_564
C(29) H(44A) 3.2385 yes 2_746
C(29) H(44C) 3.5735 yes 2_746
C(30) H(20) 3.4651 yes 2_656
C(30) H(44A) 3.4034 yes 2_746
C(30) H(51C) 3.4498 yes 4_565
C(31) H(12) 3.3582 yes 2_756
C(31) H(14C) 3.5052 yes 2_756
C(31) H(51C) 3.0057 yes 4_565
C(32) H(14C) 3.2965 yes 2_756
C(32) H(49) 3.3858 yes 4_565
C(32) H(51C) 2.9824 yes 4_565
C(34) H(9) 3.5109 yes 1_565
C(34) H(54A) 3.1943 yes 1_565
C(34) H(54C) 3.5253 yes 1_565
C(35) H(29A) 3.139(4) yes 2_756
C(35) H(40) 3.2641 yes 3_777
C(35) H(28) 3.348(4) yes 2_756
C(36) H(29A) 3.387(3) yes 2_756
C(36) H(42B) 3.4898 yes 3_777
C(37) H(12) 3.3447 yes 2_756
C(37) H(29A) 3.064(3) yes 2_756
C(38) H(3B) 3.240(4) yes 2_756
C(38) H(12) 3.1058 yes 2_756
C(38) H(42B) 3.5385 yes 3_777
C(39) H(12) 3.4542 yes 2_756
C(39) H(14C) 3.3449 yes 2_756
C(39) H(42B) 3.1122 yes 3_777
C(40) H(14C) 3.1427 yes 2_756
C(40) H(35) 3.1097 yes 3_777
C(40) H(42B) 2.8641 yes 3_777
C(41) H(42B) 3.0705 yes 3_777
C(42) H(26B) 2.9618 yes 3_667
C(42) H(26C) 3.2998 yes 3_667
C(42) H(29B) 3.570(4) yes 4_565
C(42) H(27A) 3.532(4) yes 4_565
C(43) H(6A) 3.432(6) yes 3_767
C(43) H(14A) 3.5335 yes 2_756
C(43) H(24A) 2.9068 yes 3_767
C(43) H(24C) 3.5529 yes 3_767
C(43) H(54A) 3.3086 yes 3_767
C(43) H(54C) 3.5998 yes 3_767
C(44) H(4A) 3.476(5) yes 2_756
C(44) H(14A) 2.9581 yes 3_766
C(44) H(14B) 3.3613 yes 3_766
C(44) H(29A) 2.928(5) yes 2_756
C(44) H(30B) 3.428(4) yes 2_756
C(44) H(54B) 3.4946 yes 2_756
C(44) H(54C) 3.5490 yes 2_756
C(45) H(9) 2.6677 yes 1_565
C(46) H(8) 3.5189 yes 1_565
C(46) H(9) 2.7156 yes 1_565
C(46) H(20) 3.4849 yes 2_656
C(47) H(5) 3.259(4) yes 2_656
C(47) H(8) 3.4178 yes 1_565
C(47) H(9) 2.7521 yes 1_565
C(47) H(20) 3.2439 yes 2_656
C(47) H(26C) 3.5904 yes 2_656
C(48) H(9) 2.7821 yes 1_565
C(48) H(17B) 3.4410 yes 1_565
C(48) H(26C) 3.1565 yes 2_656
C(49) H(9) 2.7643 yes 1_565
C(49) H(17B) 3.2505 yes 1_565
C(49) H(26C) 3.3545 yes 2_656
C(49) H(32A) 3.407(4) yes 4_564
C(50) H(9) 2.7180 yes 1_565
C(51) H(14B) 3.3943 yes 3_766
C(52) H(8) 3.5499 yes 1_565
C(52) H(25B) 3.5509 yes 2_656
C(52) H(26A) 3.1502 yes 3_667
C(52) H(2) 3.467(5) yes 2_656
C(53) H(1B) 2.962(5) yes 3_666
C(53) H(17A) 3.5385 yes 3_666
C(53) H(17B) 3.4974 yes 1_565
C(53) H(25A) 3.2190 yes 3_666
C(53) H(25B) 3.5986 yes 3_666
C(53) H(26A) 3.4129 yes 2_656
C(53) H(26C) 3.4775 yes 2_656
C(54) H(34) 2.8084 yes 1_545
C(54) H(38) 3.5686 yes 2_746
C(54) H(43A) 3.1357 yes 3_767
C(54) H(44B) 3.5618 yes 2_746
C(54) H(28) 3.576(5) yes 2_746
H(1A) H(24C) 3.1635 yes 4_554
H(1A) H(38) 3.1807 yes 2_746
H(1A) H(43C) 2.8515 yes 2_746
H(1B) C(53) 2.962(5) yes 3_666
H(1B) H(22) 3.4339 yes 4_554
H(1B) H(24C) 3.5696 yes 4_554
H(1B) H(53A) 2.8533 yes 3_666
H(1B) H(53B) 2.6308 yes 3_666
H(1B) H(53C) 2.6826 yes 3_666
H(3A) C(8) 3.529(4) yes 2_656
H(3A) C(18) 2.937(3) yes 2_656
H(3A) C(19) 3.016(3) yes 2_656
H(3A) C(20) 3.074(4) yes 2_656
H(3A) C(21) 3.119(4) yes 2_656
H(3A) C(22) 3.063(4) yes 2_656
H(3A) C(23) 3.000(3) yes 2_656
H(3A) H(8) 2.8430 yes 2_656
H(3A) H(24C) 3.0505 yes 4_554
H(3B) C(38) 3.240(4) yes 2_746
H(3B) H(24C) 2.8276 yes 4_554
H(3B) H(38) 2.3256 yes 2_746
H(3B) H(43B) 3.5777 yes 2_746
H(3B) H(43C) 3.2995 yes 2_746
H(4A) C(44) 3.476(5) yes 2_746
H(4A) H(15) 3.0352 yes 4_555
H(4A) H(17C) 3.5442 yes 4_555
H(4A) H(38) 2.7449 yes 2_746
H(4A) H(44C) 2.5380 yes 2_746
H(4B) C(19) 3.189(3) yes 2_656
H(4B) C(20) 3.509(4) yes 2_656
H(4B) C(25) 3.167(5) yes 2_656
H(4B) H(8) 3.3260 yes 2_656
H(4B) H(15) 3.2419 yes 4_555
H(4B) H(17C) 2.8450 yes 4_555
H(4B) H(25B) 3.2522 yes 2_656
H(4B) H(25C) 2.7258 yes 2_656
H(5) C(8) 3.350(4) yes 2_656
H(5) C(47) 3.259(4) yes 2_646
H(5) H(8) 2.5462 yes 2_656
H(5) H(17C) 3.2381 yes 4_555
H(5) H(47) 2.5324 yes 2_646
H(5) H(52C) 3.5411 yes 2_646
H(5) H(53B) 3.2111 yes 2_646
H(6A) C(43) 3.432(6) yes 3_767
H(6A) H(15) 3.1067 yes 4_555
H(6A) H(17C) 3.4066 yes 4_555
H(6A) H(43A) 2.9809 yes 3_767
H(6A) H(43B) 3.5696 yes 3_767
H(6A) H(43C) 3.0276 yes 3_767
H(6B) H(17C) 3.5548 yes 4_555
H(6B) H(47) 3.1585 yes 2_646
H(6B) H(53B) 2.6279 yes 2_646
H(8) C(2) 3.3822 yes 2_646
H(8) C(3) 3.3409 yes 2_646
H(8) C(4) 3.4981 yes 2_646
H(8) C(5) 3.2912 yes 2_646
H(8) C(46) 3.5189 yes 1_545
H(8) C(47) 3.4178 yes 1_545
H(8) C(52) 3.5499 yes 1_545
H(8) H(3A) 2.8430 yes 2_646
H(8) H(4B) 3.3260 yes 2_646
H(8) H(5) 2.5462 yes 2_646
H(8) H(47) 3.3032 yes 1_545
H(8) H(52A) 3.3349 yes 1_545
H(8) H(52C) 3.4403 yes 1_545
H(8) H(2) 2.6705 yes 2_646
H(9) N(4) 3.5047 yes 1_545
H(9) C(34) 3.5109 yes 1_545
H(9) C(45) 2.6677 yes 1_545
H(9) C(46) 2.7156 yes 1_545
H(9) C(47) 2.7521 yes 1_545
H(9) C(48) 2.7821 yes 1_545
H(9) C(49) 2.7643 yes 1_545
H(9) C(50) 2.7180 yes 1_545
H(9) H(34) 2.9653 yes 1_545
H(9) H(47) 3.3448 yes 1_545
H(9) H(49) 3.3226 yes 1_545
H(9) H(51B) 3.5009 yes 1_545
H(9) H(53A) 3.5963 yes 1_545
H(12) C(31) 3.3582 yes 2_746
H(12) C(37) 3.3447 yes 2_746
H(12) C(38) 3.1058 yes 2_746
H(12) C(39) 3.4542 yes 2_746
H(12) H(31) 2.4921 yes 2_746
H(12) H(32B) 3.3318 yes 2_746
H(12) H(38) 3.2593 yes 2_746
H(12) H(44B) 3.5482 yes 2_746
H(12) H(51B) 3.5995 yes 1_545
H(12) H(28) 3.1116 yes 2_746
H(14A) C(43) 3.5335 yes 2_746
H(14A) C(44) 2.9581 yes 3_766
H(14A) H(40) 3.5035 yes 2_746
H(14A) H(43A) 2.8108 yes 2_746
H(14A) H(43C) 3.4934 yes 2_746
H(14A) H(44A) 2.9544 yes 3_766
H(14A) H(44B) 2.5242 yes 3_766
H(14A) H(44C) 2.9858 yes 3_766
H(14A) H(51A) 3.5998 yes 3_766
H(14A) H(27B) 2.9680 yes 3_766
H(14B) C(44) 3.3613 yes 3_766
H(14B) C(51) 3.3943 yes 3_766
H(14B) H(30B) 3.2179 yes 4_554
H(14B) H(44A) 2.8354 yes 3_766
H(14B) H(44B) 3.1198 yes 3_766
H(14B) H(44C) 3.4821 yes 3_766
H(14B) H(51A) 2.7203 yes 3_766
H(14B) H(51B) 3.4858 yes 1_545
H(14B) H(51C) 3.3243 yes 3_766
H(14B) H(27B) 3.3815 yes 3_766
H(14C) C(27) 3.5992 yes 3_766
H(14C) C(31) 3.5052 yes 2_746
H(14C) C(32) 3.2965 yes 2_746
H(14C) C(39) 3.3449 yes 2_746
H(14C) C(40) 3.1427 yes 2_746
H(14C) H(31) 3.0318 yes 2_746
H(14C) H(32B) 2.6899 yes 2_746
H(14C) H(40) 3.1560 yes 2_746
H(14C) H(43A) 3.3701 yes 2_746
H(14C) H(51A) 3.2184 yes 3_766
H(14C) H(51C) 3.4324 yes 3_766
H(14C) H(27B) 2.8622 yes 3_766
H(15) C(4) 3.4600 yes 4_554
H(15) C(6) 3.5367 yes 4_554
H(15) H(4A) 3.0352 yes 4_554
H(15) H(4B) 3.2419 yes 4_554
H(15) H(6A) 3.1067 yes 4_554
H(15) H(30B) 3.5489 yes 4_554
H(15) H(44C) 3.3868 yes 3_766
H(17A) C(53) 3.5385 yes 3_666
H(17A) H(53A) 2.7219 yes 3_666
H(17A) H(53B) 3.3868 yes 3_666
H(17B) C(48) 3.4410 yes 1_545
H(17B) C(49) 3.2505 yes 1_545
H(17B) C(53) 3.4974 yes 1_545
H(17B) H(25C) 3.0930 yes 3_656
H(17B) H(49) 3.0300 yes 1_545
H(17B) H(53A) 2.7591 yes 1_545
H(17C) C(4) 3.2878 yes 4_554
H(17C) C(5) 2.9782 yes 4_554
H(17C) C(6) 3.1809 yes 4_554
H(17C) H(4A) 3.5442 yes 4_554
H(17C) H(4B) 2.8450 yes 4_554
H(17C) H(5) 3.2381 yes 4_554
H(17C) H(6A) 3.4066 yes 4_554
H(17C) H(6B) 3.5548 yes 4_554
H(17C) H(25C) 3.1774 yes 3_656
H(17C) H(53A) 3.4884 yes 3_666
H(20) C(29) 3.2616 yes 2_646
H(20) C(30) 3.4651 yes 2_646
H(20) C(46) 3.4849 yes 2_646
H(20) C(47) 3.2439 yes 2_646
H(20) H(29B) 2.4242 yes 2_646
H(20) H(30A) 2.8004 yes 2_646
H(20) H(47) 3.1647 yes 2_646
H(20) H(52B) 3.5478 yes 2_646
H(20) H(52C) 3.5911 yes 2_646
H(20) H(27A) 3.5077 yes 2_646
H(22) C(1) 3.5798 yes 4_555
H(22) C(2) 3.3038 yes 4_555
H(22) C(24) 3.4348 yes 3_657
H(22) H(1B) 3.4339 yes 4_555
H(22) H(24B) 2.7425 yes 3_657
H(22) H(24C) 3.2646 yes 3_657
H(22) H(53B) 3.1938 yes 2_646
H(22) H(53C) 3.1471 yes 2_646
H(22) H(2) 2.8637 yes 4_555
H(24A) C(43) 2.9068 yes 3_767
H(24A) H(43A) 3.2205 yes 3_767
H(24A) H(43B) 2.3769 yes 3_767
H(24A) H(43C) 2.7980 yes 3_767
H(24B) C(22) 3.3276 yes 3_657
H(24B) H(22) 2.7425 yes 3_657
H(24B) H(26A) 3.3224 yes 3_657
H(24B) H(26B) 3.5974 yes 3_657
H(24B) H(43B) 3.2620 yes 3_767
H(24B) H(52A) 3.3037 yes 1_545
H(24B) H(2) 3.5184 yes 2_646
H(24C) C(1) 3.2781 yes 4_555
H(24C) C(2) 3.1687 yes 4_555
H(24C) C(3) 3.1685 yes 4_555
H(24C) C(22) 3.4973 yes 3_657
H(24C) C(43) 3.5529 yes 3_767
H(24C) H(1A) 3.1635 yes 4_555
H(24C) H(1B) 3.5696 yes 4_555
H(24C) H(3A) 3.0505 yes 4_555
H(24C) H(3B) 2.8276 yes 4_555
H(24C) H(22) 3.2646 yes 3_657
H(24C) H(43B) 3.1162 yes 3_767
H(24C) H(43C) 3.2692 yes 3_767
H(24C) H(2) 3.4289 yes 4_555
H(25A) C(53) 3.2190 yes 3_666
H(25A) H(47) 3.5209 yes 2_646
H(25A) H(52C) 2.7042 yes 2_646
H(25A) H(53A) 2.8192 yes 3_666
H(25A) H(53C) 2.8472 yes 3_666
H(25B) C(52) 3.5509 yes 2_646
H(25B) C(53) 3.5986 yes 3_666
H(25B) H(4B) 3.2522 yes 2_646
H(25B) H(30A) 2.6870 yes 2_646
H(25B) H(49) 3.2259 yes 3_666
H(25B) H(52B) 3.1682 yes 2_646
H(25B) H(52C) 2.9399 yes 2_646
H(25B) H(53A) 3.2632 yes 3_666
H(25B) H(53C) 3.2712 yes 3_666
H(25C) H(4B) 2.7258 yes 2_646
H(25C) H(17B) 3.0930 yes 3_656
H(25C) H(17C) 3.1774 yes 3_656
H(25C) H(53A) 2.9354 yes 3_666
H(26A) C(52) 3.1502 yes 3_667
H(26A) C(53) 3.4129 yes 2_646
H(26A) H(24B) 3.3224 yes 3_657
H(26A) H(42A) 3.1511 yes 3_667
H(26A) H(52A) 2.5686 yes 3_667
H(26A) H(52B) 3.0956 yes 3_667
H(26A) H(52C) 3.2550 yes 3_667
H(26A) H(53B) 3.5684 yes 2_646
H(26A) H(53C) 2.7636 yes 2_646
H(26B) C(42) 2.9618 yes 3_667
H(26B) H(24B) 3.5974 yes 3_657
H(26B) H(29B) 3.0387 yes 2_646
H(26B) H(42A) 2.6085 yes 3_667
H(26B) H(42B) 2.8477 yes 3_667
H(26B) H(42C) 2.8957 yes 3_667
H(26B) H(52A) 3.5523 yes 3_667
H(26C) C(42) 3.2998 yes 3_667
H(26C) C(47) 3.5904 yes 2_646
H(26C) C(48) 3.1565 yes 2_646
H(26C) C(49) 3.3545 yes 2_646
H(26C) C(53) 3.4775 yes 2_646
H(26C) H(29B) 3.2310 yes 2_646
H(26C) H(32A) 3.3464 yes 3_667
H(26C) H(42A) 2.7336 yes 3_667
H(26C) H(42C) 3.1526 yes 3_667
H(26C) H(52A) 3.5201 yes 3_667
H(26C) H(53C) 3.0726 yes 2_646
H(26C) H(27A) 3.0732 yes 2_646
H(29A) N(3) 3.472(3) yes 2_746
H(29A) C(35) 3.139(4) yes 2_746
H(29A) C(36) 3.387(3) yes 2_746
H(29A) C(37) 3.064(3) yes 2_746
H(29A) C(44) 2.928(5) yes 2_746
H(29A) H(35) 2.6629 yes 2_746
H(29A) H(42C) 2.8492 yes 4_564
H(29A) H(44A) 2.3749 yes 2_746
H(29A) H(44C) 2.8710 yes 2_746
H(29B) C(20) 3.243(4) yes 2_656
H(29B) C(26) 3.437(6) yes 2_656
H(29B) C(42) 3.570(4) yes 4_564
H(29B) H(20) 2.4242 yes 2_656
H(29B) H(26B) 3.0387 yes 2_656
H(29B) H(26C) 3.2310 yes 2_656
H(29B) H(42C) 2.6215 yes 4_564
H(30A) C(25) 3.500(5) yes 2_656
H(30A) H(20) 2.8004 yes 2_656
H(30A) H(25B) 2.6870 yes 2_656
H(30A) H(49) 3.2663 yes 4_565
H(30A) H(51C) 3.5454 yes 4_565
H(30B) C(44) 3.428(4) yes 2_746
H(30B) H(14B) 3.2179 yes 4_555
H(30B) H(15) 3.5489 yes 4_555
H(30B) H(44A) 2.7288 yes 2_746
H(30B) H(44C) 3.0967 yes 2_746
H(30B) H(51C) 3.1524 yes 4_565
H(31) C(12) 3.246(4) yes 2_756
H(31) H(12) 2.4921 yes 2_756
H(31) H(14C) 3.0318 yes 2_756
H(31) H(51C) 3.3079 yes 4_565
H(32A) C(49) 3.407(4) yes 4_565
H(32A) H(26C) 3.3464 yes 3_667
H(32A) H(49) 2.8405 yes 4_565
H(32A) H(51C) 3.1538 yes 4_565
H(32B) H(12) 3.3318 yes 2_756
H(32B) H(14C) 2.6899 yes 2_756
H(32B) H(51C) 3.2953 yes 4_565
H(34) N(1) 3.3368 yes 1_565
H(34) C(9) 3.1997 yes 1_565
H(34) C(10) 3.2364 yes 1_565
H(34) C(11) 2.8894 yes 1_565
H(34) C(12) 3.5643 yes 1_565
H(34) C(54) 2.8084 yes 1_565
H(34) H(9) 2.9653 yes 1_565
H(34) H(54A) 2.4281 yes 1_565
H(34) H(54C) 2.8851 yes 1_565
H(35) C(28) 3.2040 yes 2_756
H(35) C(29) 3.3598 yes 2_756
H(35) C(40) 3.1097 yes 3_777
H(35) H(29A) 2.6629 yes 2_756
H(35) H(40) 2.4668 yes 3_777
H(35) H(42C) 3.2598 yes 3_777
H(35) H(54C) 3.4042 yes 1_565
H(35) H(28) 2.7284 yes 2_756
H(38) C(3) 3.1656 yes 2_756
H(38) C(4) 3.4043 yes 2_756
H(38) C(11) 3.4643 yes 2_756
H(38) C(12) 3.3431 yes 2_756
H(38) C(54) 3.5686 yes 2_756
H(38) H(1A) 3.1807 yes 2_756
H(38) H(3B) 2.3256 yes 2_756
H(38) H(4A) 2.7449 yes 2_756
H(38) H(12) 3.2593 yes 2_756
H(38) H(54B) 2.9948 yes 2_756
H(40) C(27) 3.2140 yes 4_565
H(40) C(28) 3.1845 yes 4_565
H(40) C(35) 3.2641 yes 3_777
H(40) H(14A) 3.5035 yes 2_756
H(40) H(14C) 3.1560 yes 2_756
H(40) H(35) 2.4668 yes 3_777
H(40) H(42B) 3.2102 yes 3_777
H(40) H(54C) 3.3936 yes 3_767
H(40) H(27B) 2.9357 yes 4_565
H(40) H(28) 3.0401 yes 4_565
H(42A) C(26) 3.0235 yes 3_667
H(42A) H(26A) 3.1511 yes 3_667
H(42A) H(26B) 2.6085 yes 3_667
H(42A) H(26C) 2.7336 yes 3_667
H(42A) H(27A) 3.5590 yes 4_565
H(42B) C(36) 3.4898 yes 3_777
H(42B) C(38) 3.5385 yes 3_777
H(42B) C(39) 3.1122 yes 3_777
H(42B) C(40) 2.8641 yes 3_777
H(42B) C(41) 3.0705 yes 3_777
H(42B) H(26B) 2.8477 yes 3_667
H(42B) H(40) 3.2102 yes 3_777
H(42B) H(42B) 3.4199 yes 3_777
H(42B) H(43B) 3.4937 yes 3_777
H(42C) C(26) 3.4868 yes 3_667
H(42C) C(27) 2.8386 yes 4_565
H(42C) C(28) 2.8387 yes 4_565
H(42C) C(29) 2.9080 yes 4_565
H(42C) H(26B) 2.8957 yes 3_667
H(42C) H(26C) 3.1526 yes 3_667
H(42C) H(29A) 2.8492 yes 4_565
H(42C) H(29B) 2.6215 yes 4_565
H(42C) H(35) 3.2598 yes 3_777
H(42C) H(27A) 2.7623 yes 4_565
H(42C) H(27B) 3.1305 yes 4_565
H(42C) H(28) 3.3451 yes 4_565
H(43A) C(13) 3.3473 yes 2_756
H(43A) C(14) 3.2390 yes 2_756
H(43A) C(54) 3.1357 yes 3_767
H(43A) H(6A) 2.9809 yes 3_767
H(43A) H(14A) 2.8108 yes 2_756
H(43A) H(14C) 3.3701 yes 2_756
H(43A) H(24A) 3.2205 yes 3_767
H(43A) H(54A) 2.7795 yes 3_767
H(43A) H(54B) 3.1284 yes 3_767
H(43A) H(54C) 2.8103 yes 3_767
H(43B) C(24) 3.1784 yes 3_767
H(43B) H(3B) 3.5777 yes 2_756
H(43B) H(6A) 3.5696 yes 3_767
H(43B) H(24A) 2.3769 yes 3_767
H(43B) H(24B) 3.2620 yes 3_767
H(43B) H(24C) 3.1162 yes 3_767
H(43B) H(42B) 3.4937 yes 3_777
H(43B) H(54A) 3.0266 yes 3_767
H(43C) C(12) 3.5265 yes 2_756
H(43C) C(13) 3.2582 yes 2_756
H(43C) C(15) 3.4408 yes 2_756
H(43C) C(24) 3.5091 yes 3_767
H(43C) H(1A) 2.8515 yes 2_756
H(43C) H(3B) 3.2995 yes 2_756
H(43C) H(6A) 3.0276 yes 3_767
H(43C) H(14A) 3.4934 yes 2_756
H(43C) H(24A) 2.7980 yes 3_767
H(43C) H(24C) 3.2692 yes 3_767
H(44A) C(14) 3.4601 yes 3_766
H(44A) C(29) 3.2385 yes 2_756
H(44A) C(30) 3.4034 yes 2_756
H(44A) H(14A) 2.9544 yes 3_766
H(44A) H(14B) 2.8354 yes 3_766
H(44A) H(29A) 2.3749 yes 2_756
H(44A) H(30B) 2.7288 yes 2_756
H(44B) C(14) 3.2756 yes 3_766
H(44B) C(54) 3.5618 yes 2_756
H(44B) H(12) 3.5482 yes 2_756
H(44B) H(14A) 2.5242 yes 3_766
H(44B) H(14B) 3.1198 yes 3_766
H(44B) H(54B) 3.2860 yes 2_756
H(44B) H(54C) 2.9618 yes 2_756
H(44C) C(4) 3.4403 yes 2_756
H(44C) C(29) 3.5735 yes 2_756
H(44C) H(4A) 2.5380 yes 2_756
H(44C) H(14A) 2.9858 yes 3_766
H(44C) H(14B) 3.4821 yes 3_766
H(44C) H(15) 3.3868 yes 3_766
H(44C) H(29A) 2.8710 yes 2_756
H(44C) H(30B) 3.0967 yes 2_756
H(44C) H(54B) 3.1963 yes 2_756
H(47) C(5) 3.3503 yes 2_656
H(47) C(19) 3.1880 yes 2_656
H(47) C(20) 3.0661 yes 2_656
H(47) C(21) 3.4800 yes 2_656
H(47) H(5) 2.5324 yes 2_656
H(47) H(6B) 3.1585 yes 2_656
H(47) H(8) 3.3032 yes 1_565
H(47) H(9) 3.3448 yes 1_565
H(47) H(20) 3.1647 yes 2_656
H(47) H(25A) 3.5209 yes 2_656
H(47) H(2) 3.4710 yes 2_656
H(49) C(32) 3.3858 yes 4_564
H(49) H(9) 3.3226 yes 1_565
H(49) H(17B) 3.0300 yes 1_565
H(49) H(25B) 3.2259 yes 3_666
H(49) H(30A) 3.2663 yes 4_564
H(49) H(32A) 2.8405 yes 4_564
H(51A) C(14) 3.3934 yes 3_766
H(51A) H(14A) 3.5998 yes 3_766
H(51A) H(14B) 2.7203 yes 3_766
H(51A) H(14C) 3.2184 yes 3_766
H(51B) C(10) 3.5012 yes 1_565
H(51B) C(11) 3.3951 yes 1_565
H(51B) C(12) 3.1887 yes 1_565
H(51B) C(13) 3.1336 yes 1_565
H(51B) C(15) 3.2987 yes 1_565
H(51B) C(16) 3.4934 yes 1_565
H(51B) H(9) 3.5009 yes 1_565
H(51B) H(12) 3.5995 yes 1_565
H(51B) H(14B) 3.4858 yes 1_565
H(51C) C(30) 3.4498 yes 4_564
H(51C) C(31) 3.0057 yes 4_564
H(51C) C(32) 2.9824 yes 4_564
H(51C) H(14B) 3.3243 yes 3_766
H(51C) H(14C) 3.4324 yes 3_766
H(51C) H(30A) 3.5454 yes 4_564
H(51C) H(30B) 3.1524 yes 4_564
H(51C) H(31) 3.3079 yes 4_564
H(51C) H(32A) 3.1538 yes 4_564
H(51C) H(32B) 3.2953 yes 4_564
H(52A) C(26) 3.3088 yes 3_667
H(52A) H(8) 3.3349 yes 1_565
H(52A) H(24B) 3.3037 yes 1_565
H(52A) H(26A) 2.5686 yes 3_667
H(52A) H(26B) 3.5523 yes 3_667
H(52A) H(26C) 3.5201 yes 3_667
H(52A) H(2) 3.4444 yes 2_656
H(52B) H(20) 3.5478 yes 2_656
H(52B) H(25B) 3.1682 yes 2_656
H(52B) H(26A) 3.0956 yes 3_667
H(52C) C(2) 3.5160 yes 2_656
H(52C) C(25) 3.1455 yes 2_656
H(52C) H(5) 3.5411 yes 2_656
H(52C) H(8) 3.4403 yes 1_565
H(52C) H(20) 3.5911 yes 2_656
H(52C) H(25A) 2.7042 yes 2_656
H(52C) H(25B) 2.9399 yes 2_656
H(52C) H(26A) 3.2550 yes 3_667
H(52C) H(53C) 3.1877 yes 4_565
H(52C) H(2) 2.6744 yes 2_656
H(53A) C(17) 3.5083 yes 3_666
H(53A) C(25) 3.2616 yes 3_666
H(53A) H(1B) 2.8533 yes 3_666
H(53A) H(9) 3.5963 yes 1_565
H(53A) H(17A) 2.7219 yes 3_666
H(53A) H(17B) 2.7591 yes 1_565
H(53A) H(17C) 3.4884 yes 3_666
H(53A) H(25A) 2.8192 yes 3_666
H(53A) H(25B) 3.2632 yes 3_666
H(53A) H(25C) 2.9354 yes 3_666
H(53B) C(1) 3.3981 yes 3_666
H(53B) C(6) 3.2987 yes 2_656
H(53B) C(21) 3.2987 yes 2_656
H(53B) C(22) 3.1074 yes 2_656
H(53B) C(23) 3.4968 yes 2_656
H(53B) H(1B) 2.6308 yes 3_666
H(53B) H(5) 3.2111 yes 2_656
H(53B) H(6B) 2.6279 yes 2_656
H(53B) H(17A) 3.3868 yes 3_666
H(53B) H(22) 3.1938 yes 2_656
H(53B) H(26A) 3.5684 yes 2_656
H(53C) C(1) 3.4789 yes 3_666
H(53C) C(21) 3.2942 yes 2_656
H(53C) C(22) 3.3099 yes 2_656
H(53C) C(25) 3.4541 yes 3_666
H(53C) C(26) 3.2723 yes 2_656
H(53C) H(1B) 2.6826 yes 3_666
H(53C) H(22) 3.1471 yes 2_656
H(53C) H(25A) 2.8472 yes 3_666
H(53C) H(25B) 3.2712 yes 3_666
H(53C) H(26A) 2.7636 yes 2_656
H(53C) H(26C) 3.0726 yes 2_656
H(53C) H(52C) 3.1877 yes 4_564
H(54A) C(34) 3.1943 yes 1_545
H(54A) C(43) 3.3086 yes 3_767
H(54A) H(34) 2.4281 yes 1_545
H(54A) H(43A) 2.7795 yes 3_767
H(54A) H(43B) 3.0266 yes 3_767
H(54B) C(44) 3.4946 yes 2_746
H(54B) H(38) 2.9948 yes 2_746
H(54B) H(43A) 3.1284 yes 3_767
H(54B) H(44B) 3.2860 yes 2_746
H(54B) H(44C) 3.1963 yes 2_746
H(54C) C(28) 3.5673 yes 2_746
H(54C) C(34) 3.5253 yes 1_545
H(54C) C(43) 3.5998 yes 3_767
H(54C) C(44) 3.5490 yes 2_746
H(54C) H(34) 2.8851 yes 1_545
H(54C) H(35) 3.4042 yes 1_545
H(54C) H(40) 3.3936 yes 3_767
H(54C) H(43A) 2.8103 yes 3_767
H(54C) H(44B) 2.9618 yes 2_746
H(54C) H(28) 2.7115 yes 2_746
H(2) C(8) 3.583(4) yes 2_656
H(2) C(52) 3.467(5) yes 2_646
H(2) H(8) 2.6705 yes 2_656
H(2) H(22) 2.8637 yes 4_554
H(2) H(24B) 3.5184 yes 2_656
H(2) H(24C) 3.4289 yes 4_554
H(2) H(47) 3.4710 yes 2_646
H(2) H(52A) 3.4444 yes 2_646
H(2) H(52C) 2.6744 yes 2_646
H(27A) C(42) 3.532(4) yes 4_564
H(27A) H(20) 3.5077 yes 2_656
H(27A) H(26C) 3.0732 yes 2_656
H(27A) H(42A) 3.5590 yes 4_564
H(27A) H(42C) 2.7623 yes 4_564
H(27B) C(14) 3.241(6) yes 3_766
H(27B) H(14A) 2.9680 yes 3_766
H(27B) H(14B) 3.3815 yes 3_766
H(27B) H(14C) 2.8622 yes 3_766
H(27B) H(40) 2.9357 yes 4_564
H(27B) H(42C) 3.1305 yes 4_564
H(28) C(35) 3.348(4) yes 2_746
H(28) C(54) 3.576(5) yes 2_756
H(28) H(12) 3.1116 yes 2_756
H(28) H(35) 2.7284 yes 2_746
H(28) H(40) 3.0401 yes 4_564
H(28) H(42C) 3.3451 yes 4_564
H(28) H(54C) 2.7115 yes 2_756

loop_
_geom_torsion_atom_site_label_1
_geom_torsion_atom_site_label_2
_geom_torsion_atom_site_label_3
_geom_torsion_atom_site_label_4
_geom_torsion
_geom_torsion_publ_flag
C(1) Ni(1) C(2) C(3) -122.8(3) no
C(1) Ni(1) C(5) C(4) -41.9(3) no
C(5) Ni(1) C(1) C(2) -15.0(2) no
C(1) Ni(1) C(6) C(5) 31.4(5) no
C(6) Ni(1) C(1) C(2) -37.4(5) no
C(1) Ni(1) C(7) N(1) 49.0(3) no
C(1) Ni(1) C(7) N(2) -127.3(2) no
C(2) Ni(1) C(5) C(4) -51.8(2) no
C(5) Ni(1) C(2) C(3) 43.7(2) no
C(2) Ni(1) C(6) C(5) 4.6(2) no
C(6) Ni(1) C(2) C(3) 40.7(3) no
C(2) Ni(1) C(7) N(1) 57.4(4) no
C(2) Ni(1) C(7) N(2) -119.0(3) no
C(7) Ni(1) C(2) C(1) -12.7(3) no
C(7) Ni(1) C(2) C(3) -135.4(2) no
C(6) Ni(1) C(5) C(4) 124.1(3) no
C(5) Ni(1) C(7) N(1) -121.3(3) no
C(5) Ni(1) C(7) N(2) 62.4(4) no
C(7) Ni(1) C(5) C(4) 127.3(2) no
C(7) Ni(1) C(5) C(6) 3.2(3) no
C(6) Ni(1) C(7) N(1) -119.1(3) no
C(6) Ni(1) C(7) N(2) 64.5(3) no
C(27) Ni(2) C(28) C(29) -123.4(4) no
C(27) Ni(2) C(31) C(30) -42.4(3) no
C(31) Ni(2) C(27) C(28) -11.5(2) no
C(27) Ni(2) C(32) C(31) 24.4(5) no
C(32) Ni(2) C(27) C(28) -29.0(5) no
C(27) Ni(2) C(33) N(3) -120.7(3) no
C(27) Ni(2) C(33) N(4) 56.9(3) no
C(28) Ni(2) C(31) C(30) -50.0(2) no
C(31) Ni(2) C(28) C(29) 46.2(2) no
C(28) Ni(2) C(32) C(31) 3.5(2) no
C(32) Ni(2) C(28) C(29) 43.9(3) no
C(28) Ni(2) C(33) N(3) -114.1(3) no
C(28) Ni(2) C(33) N(4) 63.5(4) no
C(33) Ni(2) C(28) C(27) -10.1(3) no
C(33) Ni(2) C(28) C(29) -133.4(2) no
C(32) Ni(2) C(31) C(30) 126.8(4) no
C(31) Ni(2) C(33) N(3) 66.5(4) no
C(31) Ni(2) C(33) N(4) -115.9(3) no
C(33) Ni(2) C(31) C(30) 129.6(2) no
C(33) Ni(2) C(31) C(32) 2.8(4) no
C(32) Ni(2) C(33) N(3) 68.3(3) no
C(32) Ni(2) C(33) N(4) -114.0(3) no
C(7) N(1) C(9) C(8) -0.4(4) no
C(9) N(1) C(7) N(2) 0.5(3) no
C(7) N(1) C(10) C(11) 71.5(4) no
C(7) N(1) C(10) C(16) -114.1(3) no
C(10) N(1) C(7) Ni(1) 2.8(5) no
C(9) N(1) C(10) C(11) -109.2(3) no
C(9) N(1) C(10) C(16) 65.1(4) no
C(7) N(2) C(8) C(9) 0.3(4) no
C(8) N(2) C(7) N(1) -0.5(3) no
C(7) N(2) C(18) C(19) 81.5(4) no
C(7) N(2) C(18) C(23) -102.4(3) no
C(18) N(2) C(7) Ni(1) -0.6(4) no
C(8) N(2) C(18) C(19) -95.6(3) no
C(8) N(2) C(18) C(23) 80.5(4) no
C(33) N(3) C(35) C(34) -0.8(4) no
C(35) N(3) C(33) N(4) 0.6(3) no
C(33) N(3) C(36) C(37) 81.5(4) no
C(33) N(3) C(36) C(41) -99.9(3) no
C(36) N(3) C(33) Ni(2) -1.7(4) no
C(35) N(3) C(36) C(37) -99.0(4) no
C(35) N(3) C(36) C(41) 79.6(4) no
C(33) N(4) C(34) C(35) -0.3(4) no
C(34) N(4) C(33) N(3) -0.2(3) no
C(33) N(4) C(45) C(46) 79.5(4) no
C(33) N(4) C(45) C(50) -105.3(3) no
C(45) N(4) C(33) Ni(2) -2.2(5) no
C(34) N(4) C(45) C(46) -104.7(4) no
C(34) N(4) C(45) C(50) 70.5(4) no
Ni(1) C(1) C(2) C(3) 97.5(3) no
Ni(1) C(2) C(3) C(4) -26.1(3) no
C(1) C(2) C(3) C(4) -103.7(4) no
C(2) C(3) C(4) C(5) -14.9(4) no
C(3) C(4) C(5) Ni(1) 49.0(3) no
C(3) C(4) C(5) C(6) 124.7(4) no
C(4) C(5) C(6) Ni(1) -92.8(4) no
N(2) C(8) C(9) N(1) 0.1(4) no
N(1) C(10) C(11) C(54) -8.3(5) no
N(1) C(10) C(16) C(17) 8.6(5) no
C(11) C(10) C(16) C(15) 2.4(5) no
C(16) C(10) C(11) C(12) -2.5(5) no
C(10) C(11) C(12) C(13) 0.0(5) no
C(11) C(12) C(13) C(15) 2.3(5) no
C(12) C(13) C(15) C(16) -2.4(5) no
C(13) C(15) C(16) C(10) 0.1(5) no
N(2) C(18) C(19) C(25) -4.4(4) no
N(2) C(18) C(23) C(24) 4.4(4) no
C(19) C(18) C(23) C(22) 1.6(5) no
C(23) C(18) C(19) C(20) -1.6(5) no
C(18) C(19) C(20) C(21) 1.1(5) no
C(19) C(20) C(21) C(22) -0.5(5) no
C(20) C(21) C(22) C(23) 0.4(5) no
C(21) C(22) C(23) C(18) -0.9(5) no
Ni(2) C(27) C(28) C(29) 97.6(4) no
Ni(2) C(28) C(29) C(30) -32.7(3) no
C(27) C(28) C(29) C(30) -110.8(4) no
C(28) C(29) C(30) C(31) -6.9(4) no
C(29) C(30) C(31) Ni(2) 43.0(4) no
C(29) C(30) C(31) C(32) 120.3(4) no
C(30) C(31) C(32) Ni(2) -94.3(4) no
N(4) C(34) C(35) N(3) 0.6(4) no
N(3) C(36) C(37) C(44) -4.2(5) no
N(3) C(36) C(41) C(42) 0.8(5) no
C(37) C(36) C(41) C(40) -0.7(5) no
C(41) C(36) C(37) C(38) -0.6(5) no
C(36) C(37) C(38) C(39) 0.7(5) no
C(37) C(38) C(39) C(40) 0.5(5) no
C(38) C(39) C(40) C(41) -1.9(5) no
C(39) C(40) C(41) C(36) 2.0(5) no
N(4) C(45) C(46) C(52) -2.0(5) no
N(4) C(45) C(50) C(51) 4.0(5) no
C(46) C(45) C(50) C(49) -0.2(5) no
C(50) C(45) C(46) C(47) -0.1(5) no
C(45) C(46) C(47) C(48) -0.8(5) no
C(46) C(47) C(48) C(49) 1.9(5) no
C(47) C(48) C(49) C(50) -2.2(5) no
C(48) C(49) C(50) C(45) 1.4(5) no
